data_1575578
loop_
_publ_author_name
'Liu, Qingqing'
'Feng, Yeqin'
'Liu, Tianfu'
'Zhao, Mengyun'
'Li, Yurui'
'Lv, Hongjin'
'Yang, Guo-Yu'

_publ_section_title
;
 Controllable syntheses of two structurally new
 {AsW<sub>9</sub>O<sub>33</sub>}-mediated silver alkynyl clusters.
;
_journal_issue 37
_journal_name_full Nanoscale
_journal_page_first 21475
_journal_page_last 21480
_journal_paper_doi 10.1039/d5nr03313f
_journal_volume 17
_journal_year 2025
_chemical_formula_moiety 'C162 H258 Ag48 As2 N12 O90 W18'
_chemical_formula_sum 'C162 H258 Ag48 As2 N12 O90 W18'
_chemical_formula_weight 12450.69
_space_group_crystal_system monoclinic
_space_group_IT_number 14
_space_group_name_Hall '-P 2yn'
_space_group_name_H-M_alt 'P 1 21/n 1'
_atom_sites_solution_hydrogens geom
_atom_sites_solution_primary iterative
_audit_creation_date 2025-05-11
_audit_creation_method
;
Olex2 1.3
(compiled 2020.11.12 svn.r5f609507 for OlexSys, GUI svn.r6408)
;
_audit_update_record
;
2025-06-25 deposited with the CCDC.	2025-08-29 downloaded from the CCDC.
;
_cell_angle_alpha 90
_cell_angle_beta 94.926(18)
_cell_angle_gamma 90
_cell_formula_units_Z 2
_cell_length_a 16.7989(12)
_cell_length_b 23.745(3)
_cell_length_c 35.279(12)
_cell_measurement_reflns_used 9358
_cell_measurement_temperature 100.00(10)
_cell_measurement_theta_max 29.0620
_cell_measurement_theta_min 2.1850
_cell_volume 14020(5)
_computing_cell_refinement 'CrysAlisPro 1.171.43.126a (Rigaku OD, 2024)'
_computing_data_collection 'CrysAlisPro system (CCD 43.126a 64-bit (release 11-06-2024))'
_computing_data_reduction 'CrysAlisPro 1.171.43.126a (Rigaku OD, 2024)'
_computing_molecular_graphics 'Olex2 1.3 (Dolomanov et al., 2009)'
_computing_publication_material 'Olex2 1.3 (Dolomanov et al., 2009)'
_computing_structure_refinement 'SHELXL 2018/3 (Sheldrick, 2015)'
_computing_structure_solution 'olex2.solve 1.3 (Bourhis et al., 2015)'
_diffrn_ambient_environment N~2~
_diffrn_ambient_temperature 100.00(10)
_diffrn_detector 'Hybrid Pixel Array Detector'
_diffrn_detector_area_resol_mean 10.0000
_diffrn_detector_type HyPix
_diffrn_measured_fraction_theta_full 0.996
_diffrn_measured_fraction_theta_max 0.808
_diffrn_measurement_details
;
List of Runs (angles in degrees, time in seconds):

  # Type    Start    End  Width  t~exp~   \w     \q     \k     \f   Frames
#--------------------------------------------------------------------------
  1  \w   -107.00 -41.00   0.50    0.76    --  -17.62-178.00-150.00  132
  2  \w    -23.00  65.00   0.50    0.76    --  -17.62  19.00  60.00  176
  3  \w    -75.00 -50.00   0.50    0.76    --  -17.62 133.00  22.00   50
  4  \w    -87.00 -62.00   0.50    0.76    --  -17.62 137.00-159.00   50
  5  \w    -24.00  65.00   0.50    0.76    --  -17.62  19.00 -30.00  178
  6  \w     46.00  71.00   0.50    0.76    --   13.87-137.00 137.00   50
;
_diffrn_measurement_device 'four-circle diffractometer'
_diffrn_measurement_device_type 'XtaLAB Synergy R, DW system, HyPix'
_diffrn_measurement_method '\w scans'
_diffrn_orient_matrix_type 'CrysAlisPro convention (1999,Acta A55,543-557)'
_diffrn_orient_matrix_UB_11 0.0022939000
_diffrn_orient_matrix_UB_12 0.0293438000
_diffrn_orient_matrix_UB_13 -0.0035745000
_diffrn_orient_matrix_UB_21 0.0141270000
_diffrn_orient_matrix_UB_22 -0.0057120000
_diffrn_orient_matrix_UB_23 -0.0178595000
_diffrn_orient_matrix_UB_31 -0.0395142000
_diffrn_orient_matrix_UB_32 -0.0003333000
_diffrn_orient_matrix_UB_33 -0.0086295000
_diffrn_radiation_monochromator mirror
_diffrn_radiation_probe x-ray
_diffrn_radiation_type 'Mo K\a'
_diffrn_radiation_wavelength 0.71073
_diffrn_reflns_av_R_equivalents 0.0499
_diffrn_reflns_av_unetI/netI 0.0701
_diffrn_reflns_Laue_measured_fraction_full 0.996
_diffrn_reflns_Laue_measured_fraction_max 0.808
_diffrn_reflns_limit_h_max 19
_diffrn_reflns_limit_h_min -23
_diffrn_reflns_limit_k_max 32
_diffrn_reflns_limit_k_min -21
_diffrn_reflns_limit_l_max 47
_diffrn_reflns_limit_l_min -47
_diffrn_reflns_number 93992
_diffrn_reflns_point_group_measured_fraction_full 0.996
_diffrn_reflns_point_group_measured_fraction_max 0.808
_diffrn_reflns_theta_full 25.242
_diffrn_reflns_theta_max 29.886
_diffrn_reflns_theta_min 2.103
_diffrn_source 'Rotating-anode X-ray tube'
_diffrn_source_type 'Rigaku (Mo) X-ray Source'
_exptl_absorpt_coefficient_mu 10.911
_exptl_absorpt_correction_T_max 1.00000
_exptl_absorpt_correction_T_min 0.23173
_exptl_absorpt_correction_type multi-scan
_exptl_absorpt_process_details
;
CrysAlisPro 1.171.43.126a (Rigaku Oxford Diffraction, 2024)
Empirical absorption correction using spherical harmonics,
implemented in SCALE3 ABSPACK scaling algorithm.
;
_exptl_crystal_colour 'clear light colourless'
_exptl_crystal_colour_lustre clear
_exptl_crystal_colour_modifier light
_exptl_crystal_colour_primary colourless
_exptl_crystal_density_diffrn 2.949
_exptl_crystal_description block
_exptl_crystal_F_000 11376
_exptl_crystal_size_max 0.22
_exptl_crystal_size_mid 0.2
_exptl_crystal_size_min 0.18
_refine_diff_density_max 2.906
_refine_diff_density_min -2.421
_refine_diff_density_rms 0.333
_refine_ls_extinction_method none
_refine_ls_goodness_of_fit_ref 1.042
_refine_ls_hydrogen_treatment constr
_refine_ls_matrix_type full
_refine_ls_number_parameters 993
_refine_ls_number_reflns 32710
_refine_ls_number_restraints 24
_refine_ls_restrained_S_all 1.042
_refine_ls_R_factor_all 0.1087
_refine_ls_R_factor_gt 0.0651
_refine_ls_shift/su_max 0.001
_refine_ls_shift/su_mean 0.000
_refine_ls_structure_factor_coef Fsqd
_refine_ls_weighting_details 'w=1/[\s^2^(Fo^2^)+(0.0869P)^2^+347.7025P] where P=(Fo^2^+2Fc^2^)/3'
_refine_ls_weighting_scheme calc
_refine_ls_wR_factor_gt 0.1696
_refine_ls_wR_factor_ref 0.1995
_reflns_Friedel_coverage 0.000
_reflns_number_gt 20995
_reflns_number_total 32710
_reflns_threshold_expression 'I > 2\s(I)'
_cod_data_source_file d5nr03313f2.cif
_cod_data_source_block exp_4503_auto_sq
_cod_depositor_comments 'Adding full bibliography for 1575578--1575579.cif.'
_cod_database_code 1575578
_shelx_shelxl_version_number 2018/3
_chemical_oxdiff_formula 'As W O Ag'
_chemical_oxdiff_usercomment 'As W O Ag'
_shelx_space_group_comment
;
The symmetry employed for this shelxl refinement is uniquely defined
by the following loop, which should always be used as a source of
symmetry information in preference to the above space-group names.
They are only intended as comments.
;
_shelx_estimated_absorpt_t_max 0.244
_shelx_estimated_absorpt_t_min 0.198
_reflns_odcompleteness_completeness 99.15
_reflns_odcompleteness_iscentric 1
_reflns_odcompleteness_theta 26.32
_olex2_refinement_description
;
1. Fixed Uiso
 At 1.2 times of:
  All C(H) groups
 At 1.5 times of:
  All C(H,H,H) groups
2. Restrained distances
 C61-C26 = C26-C73
 2.5 with sigma of 0.02
 C56-C12 = C12-C3
 2.5 with sigma of 0.02
 C62-C19 = C19-C16
 2.5 with sigma of 0.02
 C61-C6
 1.54 with sigma of 0.02
 C6-C73
 1.54 with sigma of 0.02
 C56-C34
 1.54 with sigma of 0.02
 C5-C31
 1.54 with sigma of 0.02
 C1-C65
 1.54 with sigma of 0.02
 C28-C80
 1.54 with sigma of 0.02
 C34-C56
 1.54 with sigma of 0.02
 C3-C34
 1.54 with sigma of 0.02
 C12-C34
 1.54 with sigma of 0.02
 C18-C44
 1.54 with sigma of 0.02
 C23-C42
 1.54 with sigma of 0.02
 C11-C4 = C4-C18
 2.5 with sigma of 0.02
 C18-C11 = C11-C4
 2.5 with sigma of 0.02
 C44-C4
 1.54 with sigma of 0.02
 C44-C18
 1.54 with sigma of 0.02
 C11-C44
 1.54 with sigma of 0.02
3. Uiso/Uaniso restraints and constraints
Uanis(O28) = Uanis(C10) = Uanis(C70) = Uanis(O32) = Uanis(C4) = Uanis(O34) =
Uanis(C17) = Uanis(O8) = Uanis(O36) = Uanis(O10) = Uanis(C7) = Uanis(C39) =
Uanis(N4) = Uanis(C9) = Uanis(O18) = Uanis(C12) = Uanis(C24) = Uanis(C11) =
Uanis(C28) = Uanis(N6) = Uanis(N3) = Uanis(C42) = Uanis(C30) = Uanis(C22) =
Uanis(C35) = Uanis(C37) = Uanis(C40) = Uanis(C20) = Uanis(O19) = Uanis(C43) =
Uanis(C45) = Uanis(C3) = Uanis(C49) = Uanis(C47) = Uanis(C51) = Uanis(C18) =
Uanis(C32) = Uanis(C6) = Uanis(C54) = Uanis(C8) = Uanis(C55) = Uanis(C23) =
Uanis(C57) = Uanis(C64) = Uanis(C68) = Uanis(C71) = Uanis(C66) = Uanis(C77) =
Uanis(C72) = Uanis(C78) = Uanis(C41) = Uanis(C79) = Uanis(C25) = Uanis(C67) =
Uanis(C59) = Uanis(C74) = Uanis(C60) = Uanis(C2) = Uanis(C44) = Uanis(C5) =
Uanis(C33) = Uanis(C29) = Uanis(C46) = Uanis(C34) = Uanis(C27) = Uanis(C56) =
Uanis(C48) = Uanis(C16) = Uanis(C36) = Uanis(C62) = Uanis(C50) = Uanis(C21) =
Uanis(O5) = Uanis(C52) = Uanis(C65) = Uanis(C38) = Uanis(C1) = Uanis(C53) =
Uanis(C69) = Uanis(C31) = Uanis(C15) = Uanis(C80) = Uanis(C13) = Uanis(C81) =
Uanis(C75) = Uanis(C82) = Uanis(C19) = Uanis(C58)
Uanis(C14) = Uanis(C76) = Uanis(C6) = Uanis(C61) = Uanis(C26) = Uanis(C73) =
Uanis(C21) = Uanis(C46) = Uanis(C43) = Uanis(C20) = Uanis(C77) = Uanis(C2)
Uanis(N7) = Uanis(N5) = Uanis(N2)
4. Others
 Sof(Ag2B)=1-FVAR(1)
 Sof(Ag2A)=FVAR(1)
 Sof(Ag1B)=1-FVAR(2)
 Sof(Ag1A)=FVAR(2)
5.a Aromatic/amide H refined with riding coordinates:
 C33(H33), C70(H70), C47(H47)
5.b Idealised Me refined as rotating group:
 C32(H32A,H32B,H32C), C27(H27A,H27B,H27C), C52(H52A,H52B,H52C), C53(H53A,H53B,
 H53C), C80(H80A,H80B,H80C), C81(H81A,H81B,H81C), C82(H82A,H82B,H82C), C58(H58A,
 H58B,H58C), C42(H42A,H42B,H42C), C68(H68A,H68B,H68C), C71(H71A,H71B,H71C),
 C22(H22A,H22B,H22C), C39(H39A,H39B,H39C), C78(H78A,H78B,H78C), C37(H37A,H37B,
 H37C), C79(H79A,H79B,H79C), C17(H17A,H17B,H17C), C67(H67A,H67B,H67C), C20(H20A,
 H20B,H20C), C74(H74A,H74B,H74C), C9(H9A,H9B,H9C), C2(H2A,H2B,H2C), C43(H43A,
 H43B,H43C), C5(H5A,H5B,H5C), C10(H10A,H10B,H10C), C29(H29A,H29B,H29C), C3(H3A,
 H3B,H3C), C12(H12A,H12B,H12C), C56(H56A,H56B,H56C), C16(H16A,H16B,H16C),
 C62(H62A,H62B,H62C), C18(H18A,H18B,H18C), C11(H11A,H11B,H11C), C65(H65A,H65B,
 H65C), C4(H4A,H4B,H4C), C8(H8A,H8B,H8C), C69(H69A,H69B,H69C), C75(H75A,H75B,
 H75C), C19(H19A,H19B,H19C), C73(H73A,H73B,H73C), C61(H61A,H61B,H61C), C26(H26A,
 H26B,H26C)
;
_smtbx_masks_void_probe_radius 1.2
_smtbx_masks_void_truncation_radius 1.2
_olex2_submission_special_instructions 'No special instructions were received'
_oxdiff_exptl_absorpt_empirical_details
;
Empirical correction (ABSPACK) includes:
- Absorption correction using spherical harmonics
- Frame scaling
;
_oxdiff_exptl_absorpt_empirical_full_max 2.703
_oxdiff_exptl_absorpt_empirical_full_min 0.721

loop_
_space_group_symop_operation_xyz
'x, y, z'
'-x+1/2, y+1/2, -z+1/2'
'-x, -y, -z'
'x-1/2, -y-1/2, z-1/2'

loop_
_atom_site_label
_atom_site_type_symbol
_atom_site_fract_x
_atom_site_fract_y
_atom_site_fract_z
_atom_site_U_iso_or_equiv
_atom_site_adp_type
_atom_site_occupancy
_atom_site_site_symmetry_order
_atom_site_calc_flag
_atom_site_refinement_flags_posn
_atom_site_refinement_flags_adp
_atom_site_refinement_flags_occupancy
_atom_site_disorder_assembly
_atom_site_disorder_group
W1 W 0.47865(4) 0.67689(3) 0.57603(2) 0.03467(15) Uani 1 1 d . . . . .
W4 W 0.50218(4) 0.71093(3) 0.48530(2) 0.03835(16) Uani 1 1 d . . . . .
W6 W 0.27612(4) 0.52076(3) 0.42789(2) 0.03591(15) Uani 1 1 d . . . . .
W8 W 0.26256(4) 0.48640(3) 0.52823(2) 0.03751(15) Uani 1 1 d . . . . .
W9 W 0.35022(4) 0.56025(3) 0.60201(2) 0.03883(15) Uani 1 1 d . . . . .
W5 W 0.39294(4) 0.62671(3) 0.40769(2) 0.04223(17) Uani 1 1 d . . . . .
W3 W 0.19801(4) 0.61883(3) 0.54363(2) 0.04606(18) Uani 1 1 d . . . . .
W7 W 0.21712(4) 0.65607(3) 0.44274(2) 0.0488(2) Uani 1 1 d . . . . .
W2 W 0.32585(4) 0.73990(3) 0.52038(2) 0.04695(19) Uani 1 1 d . . . . .
Ag17 Ag 0.64370(6) 0.60422(5) 0.53190(3) 0.0344(2) Uani 1 1 d . . . . .
Ag3 Ag 0.56590(7) 0.55569(5) 0.61852(3) 0.0380(3) Uani 1 1 d . . . . .
Ag22 Ag 0.50446(7) 0.49819(5) 0.46179(3) 0.0390(3) Uani 1 1 d . . . . .
Ag19 Ag 0.60297(8) 0.61568(5) 0.42901(4) 0.0426(3) Uani 1 1 d . . . . .
Ag9 Ag 0.71082(7) 0.63387(6) 0.60934(4) 0.0425(3) Uani 1 1 d . . . . .
Ag10 Ag 0.67859(8) 0.74231(5) 0.55175(4) 0.0445(3) Uani 1 1 d . . . . .
Ag4 Ag 0.56844(8) 0.64375(6) 0.67728(4) 0.0474(3) Uani 1 1 d . . . . .
Ag11 Ag 0.73289(8) 0.67916(6) 0.48806(4) 0.0476(3) Uani 1 1 d . . . . .
Ag14 Ag 0.44460(9) 0.86066(5) 0.46194(4) 0.0527(4) Uani 1 1 d . . . . .
Ag13 Ag 0.59479(8) 0.85041(6) 0.52812(4) 0.0508(3) Uani 1 1 d . . . . .
Ag21 Ag 0.53447(10) 0.55390(6) 0.35721(4) 0.0555(4) Uani 1 1 d . . . . .
Ag8 Ag 0.46300(9) 0.82702(6) 0.57264(5) 0.0557(4) Uani 1 1 d . . . . .
Ag6 Ag 0.58026(9) 0.79617(6) 0.64380(5) 0.0552(4) Uani 1 1 d . . . . .
Ag12 Ag 0.71320(9) 0.80226(7) 0.47932(4) 0.0576(4) Uani 1 1 d . . . . .
Ag23 Ag 0.35485(11) 0.52173(7) 0.32923(4) 0.0643(4) Uani 1 1 d . . . . .
Ag15 Ag 0.50697(10) 0.82333(7) 0.39498(5) 0.0609(4) Uani 1 1 d . . . . .
Ag16 Ag 0.65183(9) 0.73995(7) 0.40861(5) 0.0606(4) Uani 1 1 d . . . . .
As As 0.39543(9) 0.58769(6) 0.50410(4) 0.0321(3) Uani 1 1 d . . . . .
Ag18 Ag 0.76062(9) 0.63762(8) 0.41024(5) 0.0632(4) Uani 1 1 d . . . . .
Ag5 Ag 0.29272(9) 0.69911(7) 0.61310(6) 0.0717(5) Uani 1 1 d . . . . .
Ag20 Ag 0.54805(12) 0.68293(7) 0.35203(6) 0.0758(6) Uani 1 1 d . . . . .
Ag24 Ag 0.34653(11) 0.76140(6) 0.41906(6) 0.0824(6) Uani 1 1 d . . . . .
Ag2A Ag 0.4704(4) 0.5568(3) 0.69386(7) 0.0569(12) Uani 0.78(2) 1 d . . P A 1
Ag7 Ag 0.39919(12) 0.80965(11) 0.64601(7) 0.0955(7) Uani 1 1 d . . . . .
Ag1A Ag 0.3824(4) 0.6925(3) 0.68556(16) 0.116(2) Uani 0.572(13) 1 d . . P A 1
O43 O 0.3596(6) 0.4607(4) 0.5230(3) 0.034(2) Uani 1 1 d . . . . .
O3 O 0.5328(6) 0.7224(4) 0.5393(3) 0.039(3) Uani 1 1 d . . . . .
O17 O 0.4355(7) 0.6874(4) 0.4408(3) 0.042(3) Uani 1 1 d . . . . .
O7 O 0.5614(7) 0.6496(5) 0.4819(3) 0.040(3) Uani 1 1 d . . . . .
O37 O 0.4438(6) 0.5273(5) 0.5959(3) 0.040(2) Uani 1 1 d . . . . .
O44 O 0.3353(6) 0.5987(4) 0.4607(3) 0.040(3) Uani 1 1 d . . . . .
O13 O 0.3972(6) 0.7387(4) 0.5672(3) 0.037(2) Uani 1 1 d . . . . .
O29 O 0.5339(6) 0.6166(4) 0.5663(3) 0.033(2) Uani 1 1 d . . . . .
O2 O 0.3233(6) 0.5727(4) 0.5342(3) 0.037(2) Uani 1 1 d . . . . .
O42 O 0.3677(6) 0.4845(4) 0.4394(3) 0.035(2) Uani 1 1 d . . . . .
O35 O 0.4000(6) 0.6342(4) 0.5969(3) 0.040(2) Uani 1 1 d . . . . .
O23 O 0.4112(6) 0.7624(4) 0.4941(3) 0.040(3) Uani 1 1 d . . . . .
O25 O 0.2883(6) 0.4983(4) 0.5835(3) 0.037(2) Uani 1 1 d . . . . .
O27 O 0.1756(6) 0.5424(5) 0.5378(3) 0.041(3) Uani 1 1 d . . . . .
O41 O 0.1872(6) 0.6318(5) 0.4906(4) 0.050(3) Uani 1 1 d . . . . .
O15 O 0.2388(6) 0.5049(4) 0.4763(3) 0.043(3) Uani 1 1 d . . . . .
O40 O 0.3235(7) 0.5659(4) 0.3892(3) 0.043(3) Uani 1 1 d . . . . .
O39 O 0.2612(6) 0.6883(5) 0.5446(3) 0.046(3) Uani 1 1 d . . . . .
O38 O 0.5586(8) 0.7628(5) 0.4662(4) 0.052(3) Uani 1 1 d . . . . .
O33 O 0.3486(7) 0.5542(5) 0.6508(3) 0.050(3) Uani 1 1 d . . . . .
O45 O 0.2219(6) 0.4742(5) 0.3992(3) 0.045(3) Uani 1 1 d . . . . .
O46 O 0.5285(6) 0.7031(5) 0.6180(3) 0.041(3) Uani 1 1 d . . . . .
O21 O 0.1970(6) 0.5849(5) 0.4237(4) 0.048(3) Uani 1 1 d . . . . .
O22 O 0.4731(7) 0.5807(5) 0.4228(3) 0.045(3) Uani 1 1 d . . . . .
O31 O 0.2902(8) 0.6714(5) 0.4072(3) 0.050(3) Uani 1 1 d . . . . .
O24 O 0.2742(6) 0.7157(5) 0.4738(3) 0.046(3) Uani 1 1 d . . . . .
O12 O 0.2105(7) 0.4241(5) 0.5315(3) 0.046(3) Uani 1 1 d . . . . .
O26 O 0.2513(6) 0.6066(5) 0.5939(4) 0.050(3) Uani 1 1 d . . . . .
O6 O 0.2818(7) 0.8028(5) 0.5269(4) 0.054(3) Uani 1 1 d . . . . .
O28 O 0.6854(10) 0.7441(7) 0.6219(5) 0.0863(7) Uani 1 1 d . . . . .
O14 O 0.4131(6) 0.6590(4) 0.5168(3) 0.037(2) Uani 1 1 d . . . . .
O30 O 0.4196(8) 0.6521(5) 0.3652(3) 0.056(3) Uani 1 1 d . . . . .
O1 O 0.1362(9) 0.6927(6) 0.4240(4) 0.069(4) Uani 1 1 d . . . . .
O32 O 0.7460(10) 0.8135(8) 0.6514(5) 0.0863(7) Uani 1 1 d . . . . .
O16 O 0.1128(7) 0.6449(6) 0.5563(5) 0.069(4) Uani 1 1 d . . . . .
O34 O 0.6465(10) 0.9256(8) 0.3952(5) 0.0863(7) Uani 1 1 d . . . . .
O8 O 0.6256(10) 0.8606(8) 0.4369(5) 0.0863(7) Uani 1 1 d . . . . .
O36 O 0.7421(11) 0.8959(7) 0.4362(5) 0.0863(7) Uani 1 1 d . . . . .
C7 C 0.7444(16) 0.6581(12) 0.5512(8) 0.0863(7) Uani 1 1 d . . . . .
N4 N 0.7476(13) 0.7678(10) 0.6375(6) 0.0863(7) Uani 1 1 d . . . . .
O18 O 0.6233(10) 0.7330(8) 0.6964(5) 0.0863(7) Uani 1 1 d . . . . .
C24 C 0.6612(16) 0.5851(12) 0.6565(8) 0.0863(7) Uani 1 1 d . . . . .
O9 O 0.8795(11) 0.6069(10) 0.3975(5) 0.110(7) Uani 1 1 d . . . . .
C28 C 0.9025(15) 0.6518(11) 0.5578(7) 0.0863(7) Uani 1 1 d D . . . .
O4 O 0.2403(13) 0.5624(8) 0.3065(5) 0.107(7) Uani 1 1 d . . . . .
N3 N 0.6708(13) 0.8949(10) 0.4224(6) 0.0863(7) Uani 1 1 d . . . . .
C30 C 0.8145(17) 0.6561(12) 0.5548(8) 0.0863(7) Uani 1 1 d . . . . .
C35 C 0.3874(16) 0.8483(12) 0.4064(8) 0.0863(7) Uani 1 1 d . . . . .
C40 C 0.6429(16) 0.6136(12) 0.3737(8) 0.0863(7) Uani 1 1 d . . . . .
O19 O 0.8129(11) 0.7425(7) 0.6343(5) 0.0863(7) Uani 1 1 d . . . . .
C45 C 0.4206(16) 0.9137(12) 0.5194(8) 0.0863(7) Uani 1 1 d . . . . .
C49 C 0.4885(16) 0.8638(12) 0.6322(8) 0.0863(7) Uani 1 1 d . . . . .
C51 C 0.7200(16) 0.5910(12) 0.6776(8) 0.0863(7) Uani 1 1 d . . . . .
O20 O 0.4951(11) 0.6825(7) 0.2860(5) 0.087(5) Uani 1 1 d . . . . .
C32 C 0.3821(16) 1.0121(11) 0.5119(8) 0.0863(7) Uani 1 1 d . . . . .
H32A H 0.431518 1.019534 0.527961 0.130 Uiso 1 1 calc R U . . .
H32B H 0.340879 1.038972 0.518128 0.130 Uiso 1 1 calc R U . . .
H32C H 0.392106 1.016353 0.485076 0.130 Uiso 1 1 calc R U . . .
C54 C 0.5751(16) 0.8040(12) 0.3331(8) 0.0863(7) Uani 1 1 d . . . . .
C55 C 0.7649(17) 0.7316(12) 0.4426(8) 0.0863(7) Uani 1 1 d . . . . .
C57 C 0.6751(16) 0.6108(12) 0.3447(8) 0.0863(7) Uani 1 1 d . . . . .
C64 C 0.7138(16) 0.8305(12) 0.5406(8) 0.0863(7) Uani 1 1 d . . . . .
C66 C 0.5839(16) 0.7742(12) 0.3593(8) 0.0863(7) Uani 1 1 d . . . . .
C72 C 0.4812(16) 0.8845(12) 0.5229(8) 0.0863(7) Uani 1 1 d . . . . .
C41 C 0.5309(16) 0.9025(12) 0.6356(8) 0.0863(7) Uani 1 1 d . . . . .
C25 C 0.7743(16) 0.8550(12) 0.5506(8) 0.0863(7) Uani 1 1 d . . . . .
N7 N 0.1349(16) 0.6209(10) 0.3103(7) 0.105(5) Uani 1 1 d . . . . .
C59 C 0.3262(16) 0.8457(12) 0.3875(8) 0.0863(7) Uani 1 1 d . . . . .
C60 C 0.7161(16) 0.6096(12) 0.3101(8) 0.0863(7) Uani 1 1 d . . . . .
C44 C 0.8453(13) 0.8874(8) 0.5651(5) 0.0863(7) Uani 1 1 d D . . . .
C33 C 0.9254(17) 0.5899(12) 0.4232(8) 0.0863(7) Uani 1 1 d . . . . .
H33 H 0.909529 0.596247 0.448049 0.104 Uiso 1 1 calc R U . . .
C46 C 0.2356(17) 0.7693(12) 0.6530(8) 0.0863(7) Uani 1 1 d . . . . .
C27 C 0.3244(16) 0.9460(12) 0.5583(7) 0.0863(7) Uani 1 1 d . . . . .
H27A H 0.300820 0.908578 0.560844 0.130 Uiso 1 1 calc R U . . .
H27B H 0.284023 0.974879 0.561857 0.130 Uiso 1 1 calc R U . . .
H27C H 0.369439 0.950681 0.577612 0.130 Uiso 1 1 calc R U . . .
C48 C 0.7925(16) 0.5972(12) 0.7050(8) 0.0863(7) Uani 1 1 d . . . . .
C36 C 0.8151(17) 0.7553(12) 0.4287(8) 0.0863(7) Uani 1 1 d . . . . .
C50 C 0.3537(16) 0.9520(12) 0.5189(8) 0.0863(7) Uani 1 1 d . . . . .
C21 C 0.3022(17) 0.7632(12) 0.6578(8) 0.0863(7) Uani 1 1 d . . . . .
C52 C 0.2895(15) 0.9354(11) 0.4885(8) 0.0863(7) Uani 1 1 d . . . . .
H52A H 0.309436 0.940330 0.463450 0.130 Uiso 1 1 calc R U . . .
H52B H 0.242427 0.959312 0.490440 0.130 Uiso 1 1 calc R U . . .
H52C H 0.274911 0.895924 0.491975 0.130 Uiso 1 1 calc R U . . .
C38 C 0.5826(16) 0.9523(12) 0.6366(8) 0.0863(7) Uani 1 1 d . . . . .
C53 C 1.0296(16) 0.5535(11) 0.4588(7) 0.0863(7) Uani 1 1 d . . . . .
H53A H 1.029397 0.587062 0.474929 0.130 Uiso 1 1 calc R U . . .
H53B H 1.084849 0.542315 0.455782 0.130 Uiso 1 1 calc R U . . .
H53C H 1.001915 0.522675 0.470692 0.130 Uiso 1 1 calc R U . . .
C31 C 0.5736(13) 0.8389(12) 0.2977(8) 0.0863(7) Uani 1 1 d D . . . .
C80 C 0.9327(15) 0.6852(11) 0.5251(7) 0.0863(7) Uani 1 1 d D . . . .
H80A H 0.907077 0.671123 0.500884 0.130 Uiso 1 1 calc R U . . .
H80B H 0.990718 0.680764 0.525306 0.130 Uiso 1 1 calc R U . . .
H80C H 0.919639 0.725098 0.527902 0.130 Uiso 1 1 calc R U . . .
C81 C 0.7773(16) 0.5622(11) 0.7414(7) 0.0863(7) Uani 1 1 d . . . . .
H81A H 0.732519 0.578680 0.753609 0.130 Uiso 1 1 calc R U . . .
H81B H 0.825399 0.562896 0.759225 0.130 Uiso 1 1 calc R U . . .
H81C H 0.764568 0.523196 0.734134 0.130 Uiso 1 1 calc R U . . .
C82 C 0.7717(15) 0.5586(11) 0.3147(8) 0.0863(7) Uani 1 1 d . . . . .
H82A H 0.807008 0.562582 0.338135 0.130 Uiso 1 1 calc R U . . .
H82B H 0.803825 0.556235 0.292869 0.130 Uiso 1 1 calc R U . . .
H82C H 0.739721 0.524213 0.316101 0.130 Uiso 1 1 calc R U . . .
C58 C 0.0919(16) 0.5987(11) 0.2760(7) 0.0863(7) Uani 1 1 d . . . . .
H58A H 0.050663 0.572382 0.283012 0.130 Uiso 1 1 calc R U . . .
H58B H 0.129280 0.578979 0.260792 0.130 Uiso 1 1 calc R U . . .
H58C H 0.066719 0.629766 0.261131 0.130 Uiso 1 1 calc R U . . .
C42 C 0.9138(16) 0.8259(10) 0.4422(7) 0.0863(7) Uani 1 1 d D . . . .
H42A H 0.874057 0.854927 0.446297 0.130 Uiso 1 1 calc R U . . .
H42B H 0.961675 0.843589 0.433397 0.130 Uiso 1 1 calc R U . . .
H42C H 0.928095 0.805808 0.466044 0.130 Uiso 1 1 calc R U . . .
C68 C 0.8066(16) 0.6557(11) 0.7144(8) 0.0863(7) Uani 1 1 d . . . . .
H68A H 0.811648 0.677219 0.690984 0.130 Uiso 1 1 calc R U . . .
H68B H 0.855990 0.659235 0.731120 0.130 Uiso 1 1 calc R U . . .
H68C H 0.761712 0.670476 0.727360 0.130 Uiso 1 1 calc R U . . .
C70 C 0.4166(17) 0.6803(11) 0.2814(8) 0.0863(7) Uani 1 1 d . . . . .
H70 H 0.386886 0.671472 0.302375 0.104 Uiso 1 1 calc R U . . .
C71 C 0.6551(15) 0.6012(11) 0.2770(7) 0.0863(7) Uani 1 1 d . . . . .
H71A H 0.625465 0.566306 0.280641 0.130 Uiso 1 1 calc R U . . .
H71B H 0.682040 0.598531 0.253511 0.130 Uiso 1 1 calc R U . . .
H71C H 0.618029 0.633078 0.275284 0.130 Uiso 1 1 calc R U . . .
C22 C 0.8445(16) 0.8181(11) 0.3774(7) 0.0863(7) Uani 1 1 d . . . . .
H22A H 0.825196 0.791899 0.357222 0.130 Uiso 1 1 calc R U . . .
H22B H 0.886126 0.842277 0.368228 0.130 Uiso 1 1 calc R U . . .
H22C H 0.800086 0.841513 0.384492 0.130 Uiso 1 1 calc R U . . .
C77 C 0.1577(16) 0.7871(12) 0.6469(8) 0.0863(7) Uani 1 1 d . . . . .
C39 C 0.6302(15) 0.8875(11) 0.3030(8) 0.0863(7) Uani 1 1 d . . . . .
H39A H 0.620152 0.907974 0.326217 0.130 Uiso 1 1 calc R U . . .
H39B H 0.622329 0.912835 0.281074 0.130 Uiso 1 1 calc R U . . .
H39C H 0.685320 0.873473 0.305161 0.130 Uiso 1 1 calc R U . . .
C78 C 0.9367(16) 0.6692(12) 0.5957(7) 0.0863(7) Uani 1 1 d . . . . .
H78A H 0.918517 0.707383 0.601155 0.130 Uiso 1 1 calc R U . . .
H78B H 0.995180 0.668828 0.596443 0.130 Uiso 1 1 calc R U . . .
H78C H 0.919350 0.643139 0.614897 0.130 Uiso 1 1 calc R U . . .
C37 C 0.8614(15) 0.5688(12) 0.6860(8) 0.0863(7) Uani 1 1 d . . . . .
H37A H 0.850915 0.528370 0.683331 0.130 Uiso 1 1 calc R U . . .
H37B H 0.911685 0.574711 0.701744 0.130 Uiso 1 1 calc R U . . .
H37C H 0.865526 0.585417 0.660789 0.130 Uiso 1 1 calc R U . . .
C79 C 0.9408(15) 0.7472(11) 0.4008(8) 0.0863(7) Uani 1 1 d . . . . .
H79A H 0.950699 0.717432 0.419936 0.130 Uiso 1 1 calc R U . . .
H79B H 0.990127 0.768463 0.398566 0.130 Uiso 1 1 calc R U . . .
H79C H 0.923159 0.730175 0.376225 0.130 Uiso 1 1 calc R U . . .
C17 C 0.7597(16) 0.6639(11) 0.3074(8) 0.0863(7) Uani 1 1 d . . . . .
H17A H 0.721541 0.695214 0.306774 0.130 Uiso 1 1 calc R U . . .
H17B H 0.787593 0.664280 0.284131 0.130 Uiso 1 1 calc R U . . .
H17C H 0.798603 0.668012 0.329572 0.130 Uiso 1 1 calc R U . . .
C67 C 0.1019(16) 0.6701(11) 0.3279(8) 0.0863(7) Uani 1 1 d . . . . .
H67A H 0.097574 0.701260 0.309628 0.130 Uiso 1 1 calc R U . . .
H67B H 0.137115 0.681189 0.350275 0.130 Uiso 1 1 calc R U . . .
H67C H 0.048800 0.661075 0.335754 0.130 Uiso 1 1 calc R U . . .
C20 C 0.1363(16) 0.8300(11) 0.6754(8) 0.0863(7) Uani 1 1 d . . . . .
H20A H 0.134569 0.811962 0.700343 0.130 Uiso 1 1 calc R U . . .
H20B H 0.083889 0.846151 0.667446 0.130 Uiso 1 1 calc R U . . .
H20C H 0.176609 0.859980 0.677254 0.130 Uiso 1 1 calc R U . . .
C74 C 0.9205(16) 0.5883(11) 0.5510(8) 0.0863(7) Uani 1 1 d . . . . .
H74A H 0.950192 0.572629 0.573712 0.130 Uiso 1 1 calc R U . . .
H74B H 0.952568 0.584669 0.529191 0.130 Uiso 1 1 calc R U . . .
H74C H 0.870164 0.567788 0.545830 0.130 Uiso 1 1 calc R U . . .
C9 C 0.5818(16) 0.8042(11) 0.2634(7) 0.0863(7) Uani 1 1 d . . . . .
H9A H 0.637444 0.792089 0.262906 0.130 Uiso 1 1 calc R U . . .
H9B H 0.566185 0.826572 0.240596 0.130 Uiso 1 1 calc R U . . .
H9C H 0.547131 0.771095 0.263938 0.130 Uiso 1 1 calc R U . . .
C2 C 0.1328(16) 0.7997(11) 0.6056(7) 0.0863(7) Uani 1 1 d . . . . .
H2A H 0.162154 0.832682 0.597513 0.130 Uiso 1 1 calc R U . . .
H2B H 0.075334 0.807422 0.602460 0.130 Uiso 1 1 calc R U . . .
H2C H 0.144868 0.767186 0.589936 0.130 Uiso 1 1 calc R U . . .
C43 C 0.0996(16) 0.7380(11) 0.6501(8) 0.0863(7) Uani 1 1 d . . . . .
H43A H 0.085889 0.721725 0.624894 0.130 Uiso 1 1 calc R U . . .
H43B H 0.050926 0.751713 0.660549 0.130 Uiso 1 1 calc R U . . .
H43C H 0.124737 0.709185 0.667063 0.130 Uiso 1 1 calc R U . . .
C5 C 0.4854(13) 0.8519(11) 0.2899(8) 0.0863(7) Uani 1 1 d D . . . .
H5A H 0.455268 0.831755 0.308307 0.130 Uiso 1 1 calc R U . . .
H5B H 0.466998 0.839837 0.264097 0.130 Uiso 1 1 calc R U . . .
H5C H 0.476806 0.892508 0.292414 0.130 Uiso 1 1 calc R U . . .
N2 N 0.3789(16) 0.6905(10) 0.2471(7) 0.105(5) Uani 1 1 d . . . . .
C10 C 0.4176(16) 0.7103(12) 0.2135(8) 0.0863(7) Uani 1 1 d . . . . .
H10A H 0.420555 0.751551 0.213894 0.130 Uiso 1 1 calc R U . . .
H10B H 0.386189 0.697986 0.190304 0.130 Uiso 1 1 calc R U . . .
H10C H 0.471610 0.694638 0.214054 0.130 Uiso 1 1 calc R U . . .
C29 C 0.2915(15) 0.6895(11) 0.2438(8) 0.0863(7) Uani 1 1 d . . . . .
H29A H 0.272507 0.680107 0.268541 0.130 Uiso 1 1 calc R U . . .
H29B H 0.272323 0.661211 0.224990 0.130 Uiso 1 1 calc R U . . .
H29C H 0.271054 0.726679 0.235699 0.130 Uiso 1 1 calc R U . . .
C3 C 0.1817(14) 0.8419(11) 0.3933(6) 0.0863(7) Uani 1 1 d D . . . .
H3A H 0.191259 0.804127 0.403903 0.130 Uiso 1 1 calc R U . . .
H3B H 0.128872 0.843162 0.379183 0.130 Uiso 1 1 calc R U . . .
H3C H 0.183835 0.869505 0.414041 0.130 Uiso 1 1 calc R U . . .
C34 C 0.2453(14) 0.8558(8) 0.3667(6) 0.0863(7) Uani 1 1 d D . . . .
C12 C 0.2400(15) 0.8167(9) 0.3329(6) 0.0863(7) Uani 1 1 d D . . . .
H12A H 0.281586 0.826447 0.316162 0.130 Uiso 1 1 calc R U . . .
H12B H 0.187372 0.820331 0.318869 0.130 Uiso 1 1 calc R U . . .
H12C H 0.247760 0.777734 0.341710 0.130 Uiso 1 1 calc R U . . .
C56 C 0.2376(16) 0.9174(8) 0.3533(7) 0.0863(7) Uani 1 1 d D . . . .
H56A H 0.251300 0.942622 0.374822 0.130 Uiso 1 1 calc R U . . .
H56B H 0.182478 0.924644 0.342934 0.130 Uiso 1 1 calc R U . . .
H56C H 0.273948 0.924160 0.333465 0.130 Uiso 1 1 calc R U . . .
C47 C 0.2056(16) 0.6015(12) 0.3227(8) 0.0863(7) Uani 1 1 d . . . . .
H47 H 0.231881 0.617803 0.345012 0.104 Uiso 1 1 calc R U . . .
C16 C 0.6001(15) 0.9716(11) 0.6009(6) 0.0863(7) Uani 1 1 d D . . . .
H16A H 0.599821 1.012837 0.600738 0.130 Uiso 1 1 calc R U . . .
H16B H 0.559882 0.957475 0.581490 0.130 Uiso 1 1 calc R U . . .
H16C H 0.653028 0.957920 0.595540 0.130 Uiso 1 1 calc R U . . .
C62 C 0.6497(13) 0.9462(11) 0.6682(7) 0.0863(7) Uani 1 1 d D . . . .
H62A H 0.626763 0.941896 0.692700 0.130 Uiso 1 1 calc R U . . .
H62B H 0.683624 0.979812 0.668971 0.130 Uiso 1 1 calc R U . . .
H62C H 0.681818 0.912923 0.663404 0.130 Uiso 1 1 calc R U . . .
C18 C 0.8243(14) 0.9254(10) 0.5989(6) 0.0863(7) Uani 1 1 d D . . . .
H18A H 0.853207 0.961136 0.598058 0.130 Uiso 1 1 calc R U . . .
H18B H 0.839816 0.906161 0.622972 0.130 Uiso 1 1 calc R U . . .
H18C H 0.766673 0.932675 0.596848 0.130 Uiso 1 1 calc R U . . .
C11 C 0.9108(14) 0.8477(9) 0.5794(6) 0.0863(7) Uani 1 1 d D . . . .
H11A H 0.935482 0.861196 0.603923 0.130 Uiso 1 1 calc R U . . .
H11B H 0.951289 0.845955 0.561023 0.130 Uiso 1 1 calc R U . . .
H11C H 0.888427 0.810063 0.582635 0.130 Uiso 1 1 calc R U . . .
O5 O 0.5251(10) 0.7812(8) 0.7238(5) 0.0863(7) Uani 1 1 d . . . . .
N5 N 0.9891(16) 0.5658(10) 0.4218(7) 0.105(5) Uani 1 1 d . . . . .
C6 C 0.4313(12) 0.7073(11) 0.7702(7) 0.0863(7) Uani 1 1 d D . . . .
C65 C 0.3569(13) 0.5483(11) 0.2181(8) 0.0863(7) Uani 1 1 d D . . . .
H65A H 0.346764 0.553177 0.190512 0.130 Uiso 1 1 calc R U . . .
H65B H 0.356036 0.585156 0.230578 0.130 Uiso 1 1 calc R U . . .
H65C H 0.315508 0.524154 0.227395 0.130 Uiso 1 1 calc R U . . .
C4 C 0.8694(14) 0.9256(9) 0.5337(5) 0.0863(7) Uani 1 1 d D . . . .
H4A H 0.832746 0.957721 0.530975 0.130 Uiso 1 1 calc R U . . .
H4B H 0.866961 0.904553 0.509709 0.130 Uiso 1 1 calc R U . . .
H4C H 0.923966 0.939143 0.540047 0.130 Uiso 1 1 calc R U . . .
C1 C 0.4405(14) 0.5204(11) 0.2273(8) 0.0863(7) Uani 1 1 d D . . . .
C8 C 0.4431(16) 0.4601(11) 0.2124(8) 0.0863(7) Uani 1 1 d . . . . .
H8A H 0.389529 0.443504 0.211560 0.130 Uiso 1 1 calc R U . . .
H8B H 0.480084 0.437689 0.229291 0.130 Uiso 1 1 calc R U . . .
H8C H 0.461293 0.460273 0.186723 0.130 Uiso 1 1 calc R U . . .
C69 C 0.5039(15) 0.5541(11) 0.2080(8) 0.0863(7) Uani 1 1 d . . . . .
H69A H 0.499476 0.545827 0.180681 0.130 Uiso 1 1 calc R U . . .
H69B H 0.557295 0.543590 0.219143 0.130 Uiso 1 1 calc R U . . .
H69C H 0.495439 0.594492 0.211839 0.130 Uiso 1 1 calc R U . . .
N6 N 0.6067(13) 0.7530(9) 0.7253(7) 0.0863(7) Uani 1 1 d . . . . .
C15 C 0.4696(16) 0.5332(12) 0.3047(8) 0.0863(7) Uani 1 1 d . . . . .
C23 C 0.8794(16) 0.7847(11) 0.4124(7) 0.0863(7) Uani 1 1 d D . . . .
C13 C 0.4630(16) 0.5228(12) 0.2710(8) 0.0863(7) Uani 1 1 d . . . . .
O10 O 0.6213(10) 0.7312(8) 0.7575(5) 0.0863(7) Uani 1 1 d . . . . .
C75 C 1.0241(15) 0.5681(12) 0.3826(7) 0.0863(7) Uani 1 1 d . . . . .
H75A H 0.982264 0.579561 0.363048 0.130 Uiso 1 1 calc R U . . .
H75B H 1.044320 0.530849 0.376361 0.130 Uiso 1 1 calc R U . . .
H75C H 1.067959 0.595490 0.383580 0.130 Uiso 1 1 calc R U . . .
C19 C 0.5304(13) 1.0060(10) 0.6548(6) 0.0863(7) Uani 1 1 d D . . . .
H19A H 0.489862 1.019774 0.635378 0.130 Uiso 1 1 calc R U . . .
H19B H 0.567062 1.036757 0.662736 0.130 Uiso 1 1 calc R U . . .
H19C H 0.504223 0.992425 0.676861 0.130 Uiso 1 1 calc R U . . .
C14 C 0.4708(16) 0.6405(12) 0.7109(8) 0.0863(7) Uani 1 1 d . . . . .
C73 C 0.3409(12) 0.6952(10) 0.7724(8) 0.0863(7) Uani 1 1 d D . . . .
H73A H 0.310490 0.710566 0.749810 0.130 Uiso 1 1 calc R U . . .
H73B H 0.322921 0.712890 0.795269 0.130 Uiso 1 1 calc R U . . .
H73C H 0.332301 0.654408 0.773549 0.130 Uiso 1 1 calc R U . . .
C76 C 0.4506(16) 0.6693(12) 0.7345(8) 0.0863(7) Uani 1 1 d . . . . .
C61 C 0.4905(15) 0.6878(10) 0.8041(7) 0.0863(7) Uani 1 1 d D . . . .
H61A H 0.477363 0.706788 0.827466 0.130 Uiso 1 1 calc R U . . .
H61B H 0.545222 0.697328 0.798923 0.130 Uiso 1 1 calc R U . . .
H61C H 0.486006 0.646936 0.807371 0.130 Uiso 1 1 calc R U . . .
C26 C 0.4401(14) 0.7723(9) 0.7651(7) 0.0863(7) Uani 1 1 d D . . . .
H26A H 0.419287 0.782998 0.739265 0.130 Uiso 1 1 calc R U . . .
H26B H 0.496685 0.782741 0.769065 0.130 Uiso 1 1 calc R U . . .
H26C H 0.410000 0.791977 0.783627 0.130 Uiso 1 1 calc R U . . .
Ag2B Ag 0.4992(11) 0.5329(10) 0.6950(2) 0.051(4) Uani 0.22(2) 1 d . . P A 2
Ag1B Ag 0.4089(4) 0.7170(3) 0.68092(13) 0.057(2) Uani 0.428(13) 1 d . . P A 2

loop_
_atom_site_aniso_label
_atom_site_aniso_U_11
_atom_site_aniso_U_22
_atom_site_aniso_U_33
_atom_site_aniso_U_23
_atom_site_aniso_U_13
_atom_site_aniso_U_12
W1 0.0323(3) 0.0351(3) 0.0349(3) -0.0081(3) -0.0069(2) 0.0107(2)
W4 0.0440(4) 0.0311(3) 0.0373(4) -0.0010(3) -0.0121(3) 0.0102(2)
W6 0.0350(3) 0.0353(3) 0.0347(3) -0.0061(3) -0.0124(3) 0.0136(2)
W8 0.0335(3) 0.0416(3) 0.0361(4) -0.0090(3) -0.0045(3) 0.0080(2)
W9 0.0334(3) 0.0483(4) 0.0342(4) -0.0121(3) -0.0007(3) 0.0047(3)
W5 0.0549(4) 0.0354(3) 0.0332(4) -0.0003(3) -0.0150(3) 0.0085(3)
W3 0.0280(3) 0.0519(4) 0.0565(5) -0.0220(3) -0.0064(3) 0.0128(3)
W7 0.0473(4) 0.0393(3) 0.0547(5) -0.0111(3) -0.0254(3) 0.0227(3)
W2 0.0412(4) 0.0359(3) 0.0598(5) -0.0143(3) -0.0181(3) 0.0188(3)
Ag17 0.0310(5) 0.0359(6) 0.0346(6) -0.0028(5) -0.0073(5) 0.0034(4)
Ag3 0.0384(6) 0.0419(6) 0.0316(6) -0.0025(5) -0.0085(5) 0.0057(5)
Ag22 0.0336(6) 0.0515(7) 0.0306(6) -0.0012(5) -0.0058(5) 0.0090(5)
Ag19 0.0453(7) 0.0483(7) 0.0324(6) 0.0003(5) -0.0072(5) 0.0048(5)
Ag9 0.0400(6) 0.0522(7) 0.0343(7) -0.0008(5) -0.0024(5) 0.0014(5)
Ag10 0.0428(7) 0.0461(7) 0.0438(8) 0.0021(6) -0.0013(5) 0.0135(5)
Ag4 0.0482(7) 0.0523(7) 0.0403(7) -0.0054(6) -0.0039(6) 0.0105(6)
Ag11 0.0435(7) 0.0600(8) 0.0387(7) 0.0013(6) -0.0006(5) 0.0067(6)
Ag14 0.0676(9) 0.0391(7) 0.0474(8) -0.0015(6) -0.0191(7) 0.0118(6)
Ag13 0.0502(8) 0.0422(7) 0.0564(9) -0.0046(6) -0.0160(6) 0.0141(6)
Ag21 0.0782(10) 0.0490(8) 0.0363(7) -0.0027(6) -0.0136(7) 0.0037(7)
Ag8 0.0578(8) 0.0418(7) 0.0632(10) -0.0046(6) -0.0189(7) 0.0063(6)
Ag6 0.0508(8) 0.0450(7) 0.0670(10) -0.0091(7) -0.0113(7) 0.0090(6)
Ag12 0.0624(9) 0.0616(9) 0.0473(9) 0.0051(7) -0.0041(7) 0.0080(7)
Ag23 0.0971(12) 0.0531(8) 0.0409(8) 0.0068(7) -0.0041(8) 0.0147(8)
Ag15 0.0712(10) 0.0594(9) 0.0505(9) 0.0055(7) -0.0038(7) 0.0174(7)
Ag16 0.0610(9) 0.0670(9) 0.0497(9) 0.0043(7) -0.0180(7) 0.0029(7)
As 0.0339(7) 0.0320(7) 0.0285(8) -0.0045(6) -0.0078(6) 0.0091(6)
Ag18 0.0562(9) 0.0848(11) 0.0493(9) -0.0005(8) 0.0082(7) 0.0054(8)
Ag5 0.0487(8) 0.0762(11) 0.0906(13) -0.0520(10) 0.0092(8) 0.0083(7)
Ag20 0.0917(12) 0.0496(8) 0.0778(12) 0.0154(8) -0.0407(10) -0.0056(8)
Ag24 0.0840(12) 0.0392(8) 0.1135(16) 0.0164(8) -0.0527(11) 0.0063(7)
Ag2A 0.074(2) 0.052(2) 0.0413(12) -0.0020(10) -0.0185(11) -0.0014(18)
Ag7 0.0617(11) 0.1273(18) 0.0979(16) -0.0272(14) 0.0092(10) 0.0197(11)
Ag1A 0.181(5) 0.083(3) 0.095(3) -0.034(3) 0.068(4) -0.048(4)
O43 0.042(6) 0.040(5) 0.019(5) -0.003(4) -0.014(4) 0.009(4)
O3 0.036(6) 0.027(5) 0.050(7) -0.006(5) -0.014(5) 0.003(4)
O17 0.048(6) 0.032(5) 0.042(7) -0.003(5) -0.017(5) 0.006(5)
O7 0.057(7) 0.046(6) 0.015(5) 0.000(4) -0.013(5) 0.013(5)
O37 0.038(6) 0.053(7) 0.027(6) -0.002(5) -0.008(4) 0.008(5)
O44 0.033(5) 0.035(5) 0.048(7) -0.003(5) -0.017(5) 0.016(4)
O13 0.026(5) 0.039(6) 0.045(7) -0.003(5) 0.001(4) 0.014(4)
O29 0.031(5) 0.040(6) 0.026(5) 0.002(4) 0.002(4) 0.007(4)
O2 0.043(6) 0.041(6) 0.024(5) -0.009(4) -0.013(4) 0.019(5)
O42 0.039(6) 0.034(5) 0.030(6) -0.004(4) 0.000(4) 0.007(4)
O35 0.040(6) 0.040(6) 0.039(6) -0.007(5) 0.002(5) 0.012(5)
O23 0.045(6) 0.030(5) 0.040(6) -0.010(5) -0.016(5) 0.017(4)
O25 0.030(5) 0.046(6) 0.036(6) -0.007(5) 0.002(4) 0.006(4)
O27 0.032(5) 0.047(6) 0.043(7) -0.012(5) -0.007(5) 0.002(5)
O41 0.025(5) 0.054(7) 0.069(9) -0.020(6) -0.012(5) 0.019(5)
O15 0.033(6) 0.041(6) 0.052(7) -0.013(5) -0.008(5) 0.010(4)
O40 0.047(6) 0.040(6) 0.039(6) 0.002(5) -0.020(5) 0.012(5)
O39 0.026(5) 0.057(7) 0.053(7) -0.024(6) -0.009(5) 0.014(5)
O38 0.065(8) 0.037(6) 0.051(8) 0.001(5) -0.009(6) 0.014(5)
O33 0.042(6) 0.064(8) 0.046(7) -0.009(6) 0.011(5) -0.015(5)
O45 0.035(6) 0.051(7) 0.045(7) -0.010(5) -0.015(5) 0.012(5)
O46 0.029(5) 0.045(6) 0.047(7) -0.012(5) -0.012(5) -0.002(4)
O21 0.037(6) 0.038(6) 0.065(8) -0.012(5) -0.013(5) 0.017(5)
O22 0.045(6) 0.048(7) 0.040(7) -0.002(5) -0.008(5) 0.008(5)
O31 0.068(8) 0.038(6) 0.039(7) -0.005(5) -0.013(6) 0.017(5)
O24 0.042(6) 0.044(6) 0.048(7) -0.001(5) -0.026(5) 0.016(5)
O12 0.042(6) 0.059(7) 0.034(6) -0.008(5) -0.006(5) 0.002(5)
O26 0.023(5) 0.062(7) 0.065(8) -0.024(6) -0.001(5) 0.008(5)
O6 0.041(7) 0.050(7) 0.067(9) -0.007(6) -0.018(6) 0.016(5)
O28 0.0869(17) 0.0920(18) 0.0777(18) -0.0027(14) -0.0070(14) 0.0035(14)
O14 0.040(6) 0.029(5) 0.042(6) -0.004(4) -0.005(5) 0.006(4)
O30 0.077(9) 0.056(7) 0.032(7) 0.003(5) -0.021(6) 0.000(6)
O1 0.080(10) 0.051(8) 0.070(10) -0.017(7) -0.027(8) 0.024(7)
O32 0.0869(17) 0.0920(18) 0.0777(18) -0.0027(14) -0.0070(14) 0.0035(14)
O16 0.040(7) 0.064(8) 0.100(12) -0.031(8) -0.018(7) 0.020(6)
O34 0.0869(17) 0.0920(18) 0.0777(18) -0.0027(14) -0.0070(14) 0.0035(14)
O8 0.0869(17) 0.0920(18) 0.0777(18) -0.0027(14) -0.0070(14) 0.0035(14)
O36 0.0869(17) 0.0920(18) 0.0777(18) -0.0027(14) -0.0070(14) 0.0035(14)
C7 0.0869(17) 0.0920(18) 0.0777(18) -0.0027(14) -0.0070(14) 0.0035(14)
N4 0.0869(17) 0.0920(18) 0.0777(18) -0.0027(14) -0.0070(14) 0.0035(14)
O18 0.0869(17) 0.0920(18) 0.0777(18) -0.0027(14) -0.0070(14) 0.0035(14)
C24 0.0869(17) 0.0920(18) 0.0777(18) -0.0027(14) -0.0070(14) 0.0035(14)
O9 0.081(12) 0.18(2) 0.079(13) 0.006(13) 0.056(10) 0.041(12)
C28 0.0869(17) 0.0920(18) 0.0777(18) -0.0027(14) -0.0070(14) 0.0035(14)
O4 0.162(19) 0.101(13) 0.049(10) 0.003(9) -0.034(11) 0.051(13)
N3 0.0869(17) 0.0920(18) 0.0777(18) -0.0027(14) -0.0070(14) 0.0035(14)
C30 0.0869(17) 0.0920(18) 0.0777(18) -0.0027(14) -0.0070(14) 0.0035(14)
C35 0.0869(17) 0.0920(18) 0.0777(18) -0.0027(14) -0.0070(14) 0.0035(14)
C40 0.0869(17) 0.0920(18) 0.0777(18) -0.0027(14) -0.0070(14) 0.0035(14)
O19 0.0869(17) 0.0920(18) 0.0777(18) -0.0027(14) -0.0070(14) 0.0035(14)
C45 0.0869(17) 0.0920(18) 0.0777(18) -0.0027(14) -0.0070(14) 0.0035(14)
C49 0.0869(17) 0.0920(18) 0.0777(18) -0.0027(14) -0.0070(14) 0.0035(14)
C51 0.0869(17) 0.0920(18) 0.0777(18) -0.0027(14) -0.0070(14) 0.0035(14)
O20 0.091(12) 0.087(12) 0.080(12) 0.005(9) -0.019(9) -0.005(9)
C32 0.0869(17) 0.0920(18) 0.0777(18) -0.0027(14) -0.0070(14) 0.0035(14)
C54 0.0869(17) 0.0920(18) 0.0777(18) -0.0027(14) -0.0070(14) 0.0035(14)
C55 0.0869(17) 0.0920(18) 0.0777(18) -0.0027(14) -0.0070(14) 0.0035(14)
C57 0.0869(17) 0.0920(18) 0.0777(18) -0.0027(14) -0.0070(14) 0.0035(14)
C64 0.0869(17) 0.0920(18) 0.0777(18) -0.0027(14) -0.0070(14) 0.0035(14)
C66 0.0869(17) 0.0920(18) 0.0777(18) -0.0027(14) -0.0070(14) 0.0035(14)
C72 0.0869(17) 0.0920(18) 0.0777(18) -0.0027(14) -0.0070(14) 0.0035(14)
C41 0.0869(17) 0.0920(18) 0.0777(18) -0.0027(14) -0.0070(14) 0.0035(14)
C25 0.0869(17) 0.0920(18) 0.0777(18) -0.0027(14) -0.0070(14) 0.0035(14)
N7 0.133(12) 0.096(9) 0.077(9) 0.011(7) -0.049(8) 0.018(8)
C59 0.0869(17) 0.0920(18) 0.0777(18) -0.0027(14) -0.0070(14) 0.0035(14)
C60 0.0869(17) 0.0920(18) 0.0777(18) -0.0027(14) -0.0070(14) 0.0035(14)
C44 0.0869(17) 0.0920(18) 0.0777(18) -0.0027(14) -0.0070(14) 0.0035(14)
C33 0.0869(17) 0.0920(18) 0.0777(18) -0.0027(14) -0.0070(14) 0.0035(14)
C46 0.0869(17) 0.0920(18) 0.0777(18) -0.0027(14) -0.0070(14) 0.0035(14)
C27 0.0869(17) 0.0920(18) 0.0777(18) -0.0027(14) -0.0070(14) 0.0035(14)
C48 0.0869(17) 0.0920(18) 0.0777(18) -0.0027(14) -0.0070(14) 0.0035(14)
C36 0.0869(17) 0.0920(18) 0.0777(18) -0.0027(14) -0.0070(14) 0.0035(14)
C50 0.0869(17) 0.0920(18) 0.0777(18) -0.0027(14) -0.0070(14) 0.0035(14)
C21 0.0869(17) 0.0920(18) 0.0777(18) -0.0027(14) -0.0070(14) 0.0035(14)
C52 0.0869(17) 0.0920(18) 0.0777(18) -0.0027(14) -0.0070(14) 0.0035(14)
C38 0.0869(17) 0.0920(18) 0.0777(18) -0.0027(14) -0.0070(14) 0.0035(14)
C53 0.0869(17) 0.0920(18) 0.0777(18) -0.0027(14) -0.0070(14) 0.0035(14)
C31 0.0869(17) 0.0920(18) 0.0777(18) -0.0027(14) -0.0070(14) 0.0035(14)
C80 0.0869(17) 0.0920(18) 0.0777(18) -0.0027(14) -0.0070(14) 0.0035(14)
C81 0.0869(17) 0.0920(18) 0.0777(18) -0.0027(14) -0.0070(14) 0.0035(14)
C82 0.0869(17) 0.0920(18) 0.0777(18) -0.0027(14) -0.0070(14) 0.0035(14)
C58 0.0869(17) 0.0920(18) 0.0777(18) -0.0027(14) -0.0070(14) 0.0035(14)
C42 0.0869(17) 0.0920(18) 0.0777(18) -0.0027(14) -0.0070(14) 0.0035(14)
C68 0.0869(17) 0.0920(18) 0.0777(18) -0.0027(14) -0.0070(14) 0.0035(14)
C70 0.0869(17) 0.0920(18) 0.0777(18) -0.0027(14) -0.0070(14) 0.0035(14)
C71 0.0869(17) 0.0920(18) 0.0777(18) -0.0027(14) -0.0070(14) 0.0035(14)
C22 0.0869(17) 0.0920(18) 0.0777(18) -0.0027(14) -0.0070(14) 0.0035(14)
C77 0.0869(17) 0.0920(18) 0.0777(18) -0.0027(14) -0.0070(14) 0.0035(14)
C39 0.0869(17) 0.0920(18) 0.0777(18) -0.0027(14) -0.0070(14) 0.0035(14)
C78 0.0869(17) 0.0920(18) 0.0777(18) -0.0027(14) -0.0070(14) 0.0035(14)
C37 0.0869(17) 0.0920(18) 0.0777(18) -0.0027(14) -0.0070(14) 0.0035(14)
C79 0.0869(17) 0.0920(18) 0.0777(18) -0.0027(14) -0.0070(14) 0.0035(14)
C17 0.0869(17) 0.0920(18) 0.0777(18) -0.0027(14) -0.0070(14) 0.0035(14)
C67 0.0869(17) 0.0920(18) 0.0777(18) -0.0027(14) -0.0070(14) 0.0035(14)
C20 0.0869(17) 0.0920(18) 0.0777(18) -0.0027(14) -0.0070(14) 0.0035(14)
C74 0.0869(17) 0.0920(18) 0.0777(18) -0.0027(14) -0.0070(14) 0.0035(14)
C9 0.0869(17) 0.0920(18) 0.0777(18) -0.0027(14) -0.0070(14) 0.0035(14)
C2 0.0869(17) 0.0920(18) 0.0777(18) -0.0027(14) -0.0070(14) 0.0035(14)
C43 0.0869(17) 0.0920(18) 0.0777(18) -0.0027(14) -0.0070(14) 0.0035(14)
C5 0.0869(17) 0.0920(18) 0.0777(18) -0.0027(14) -0.0070(14) 0.0035(14)
N2 0.133(12) 0.096(9) 0.077(9) 0.011(7) -0.049(8) 0.018(8)
C10 0.0869(17) 0.0920(18) 0.0777(18) -0.0027(14) -0.0070(14) 0.0035(14)
C29 0.0869(17) 0.0920(18) 0.0777(18) -0.0027(14) -0.0070(14) 0.0035(14)
C3 0.0869(17) 0.0920(18) 0.0777(18) -0.0027(14) -0.0070(14) 0.0035(14)
C34 0.0869(17) 0.0920(18) 0.0777(18) -0.0027(14) -0.0070(14) 0.0035(14)
C12 0.0869(17) 0.0920(18) 0.0777(18) -0.0027(14) -0.0070(14) 0.0035(14)
C56 0.0869(17) 0.0920(18) 0.0777(18) -0.0027(14) -0.0070(14) 0.0035(14)
C47 0.0869(17) 0.0920(18) 0.0777(18) -0.0027(14) -0.0070(14) 0.0035(14)
C16 0.0869(17) 0.0920(18) 0.0777(18) -0.0027(14) -0.0070(14) 0.0035(14)
C62 0.0869(17) 0.0920(18) 0.0777(18) -0.0027(14) -0.0070(14) 0.0035(14)
C18 0.0869(17) 0.0920(18) 0.0777(18) -0.0027(14) -0.0070(14) 0.0035(14)
C11 0.0869(17) 0.0920(18) 0.0777(18) -0.0027(14) -0.0070(14) 0.0035(14)
O5 0.0869(17) 0.0920(18) 0.0777(18) -0.0027(14) -0.0070(14) 0.0035(14)
N5 0.133(12) 0.096(9) 0.077(9) 0.011(7) -0.049(8) 0.018(8)
C6 0.0869(17) 0.0920(18) 0.0777(18) -0.0027(14) -0.0070(14) 0.0035(14)
C65 0.0869(17) 0.0920(18) 0.0777(18) -0.0027(14) -0.0070(14) 0.0035(14)
C4 0.0869(17) 0.0920(18) 0.0777(18) -0.0027(14) -0.0070(14) 0.0035(14)
C1 0.0869(17) 0.0920(18) 0.0777(18) -0.0027(14) -0.0070(14) 0.0035(14)
C8 0.0869(17) 0.0920(18) 0.0777(18) -0.0027(14) -0.0070(14) 0.0035(14)
C69 0.0869(17) 0.0920(18) 0.0777(18) -0.0027(14) -0.0070(14) 0.0035(14)
N6 0.0869(17) 0.0920(18) 0.0777(18) -0.0027(14) -0.0070(14) 0.0035(14)
C15 0.0869(17) 0.0920(18) 0.0777(18) -0.0027(14) -0.0070(14) 0.0035(14)
C23 0.0869(17) 0.0920(18) 0.0777(18) -0.0027(14) -0.0070(14) 0.0035(14)
C13 0.0869(17) 0.0920(18) 0.0777(18) -0.0027(14) -0.0070(14) 0.0035(14)
O10 0.0869(17) 0.0920(18) 0.0777(18) -0.0027(14) -0.0070(14) 0.0035(14)
C75 0.0869(17) 0.0920(18) 0.0777(18) -0.0027(14) -0.0070(14) 0.0035(14)
C19 0.0869(17) 0.0920(18) 0.0777(18) -0.0027(14) -0.0070(14) 0.0035(14)
C14 0.0869(17) 0.0920(18) 0.0777(18) -0.0027(14) -0.0070(14) 0.0035(14)
C73 0.0869(17) 0.0920(18) 0.0777(18) -0.0027(14) -0.0070(14) 0.0035(14)
C76 0.0869(17) 0.0920(18) 0.0777(18) -0.0027(14) -0.0070(14) 0.0035(14)
C61 0.0869(17) 0.0920(18) 0.0777(18) -0.0027(14) -0.0070(14) 0.0035(14)
C26 0.0869(17) 0.0920(18) 0.0777(18) -0.0027(14) -0.0070(14) 0.0035(14)
Ag2B 0.069(6) 0.063(8) 0.021(3) 0.003(3) 0.000(3) 0.004(6)
Ag1B 0.059(3) 0.052(3) 0.060(3) 0.005(2) 0.0007(19) 0.021(2)

loop_
_atom_type_symbol
_atom_type_description
_atom_type_scat_dispersion_real
_atom_type_scat_dispersion_imag
_atom_type_scat_source
C C 0.0033 0.0016 'International Tables Vol C Tables 4.2.6.8 and 6.1.1.4'
H H 0.0000 0.0000 'International Tables Vol C Tables 4.2.6.8 and 6.1.1.4'
Ag Ag -0.8971 1.1015 'International Tables Vol C Tables 4.2.6.8 and 6.1.1.4'
As As 0.0499 2.0058 'International Tables Vol C Tables 4.2.6.8 and 6.1.1.4'
N N 0.0061 0.0033 'International Tables Vol C Tables 4.2.6.8 and 6.1.1.4'
O O 0.0106 0.0060 'International Tables Vol C Tables 4.2.6.8 and 6.1.1.4'
W W -0.8490 6.8722 'International Tables Vol C Tables 4.2.6.8 and 6.1.1.4'

loop_
_geom_angle_atom_site_label_1
_geom_angle_atom_site_label_2
_geom_angle_atom_site_label_3
_geom_angle
_geom_angle_site_symmetry_1
_geom_angle_site_symmetry_3
_geom_angle_publ_flag
O3 W1 O13 81.1(4) . . ?
O3 W1 O14 73.6(4) . . ?
O13 W1 O14 74.4(4) . . ?
O29 W1 O3 92.1(4) . . ?
O29 W1 O13 158.2(4) . . ?
O29 W1 O35 92.3(5) . . ?
O29 W1 O14 83.8(4) . . ?
O35 W1 O3 160.2(4) . . ?
O35 W1 O13 87.8(4) . . ?
O35 W1 O14 87.7(4) . . ?
O46 W1 O3 98.4(5) . . ?
O46 W1 O13 98.1(5) . . ?
O46 W1 O29 103.4(5) . . ?
O46 W1 O35 99.3(5) . . ?
O46 W1 O14 169.6(4) . . ?
O3 W4 O23 84.5(4) . . ?
O3 W4 O14 74.4(4) . . ?
O17 W4 O3 157.1(5) . . ?
O17 W4 O23 84.6(4) . . ?
O17 W4 O14 83.2(5) . . ?
O7 W4 O3 94.4(4) . . ?
O7 W4 O17 89.8(4) . . ?
O7 W4 O23 162.2(5) . . ?
O7 W4 O14 89.1(5) . . ?
O23 W4 O14 73.5(4) . . ?
O38 W4 O3 100.0(5) . . ?
O38 W4 O17 100.9(5) . . ?
O38 W4 O7 103.3(6) . . ?
O38 W4 O23 94.4(5) . . ?
O38 W4 O14 166.9(5) . . ?
O42 W6 O44 87.0(4) . . ?
O42 W6 O15 92.6(5) . . ?
O42 W6 O40 91.6(5) . . ?
O42 W6 O21 158.9(5) . . ?
O15 W6 O44 82.6(4) . . ?
O15 W6 O40 156.6(5) . . ?
O15 W6 O21 87.1(5) . . ?
O40 W6 O44 74.6(4) . . ?
O40 W6 O21 80.8(5) . . ?
O45 W6 O44 168.6(4) . . ?
O45 W6 O42 103.2(5) . . ?
O45 W6 O15 101.7(5) . . ?
O45 W6 O40 99.7(5) . . ?
O45 W6 O21 97.5(5) . . ?
O21 W6 O44 72.0(4) . . ?
O43 W8 O2 84.9(4) . . ?
O43 W8 O25 91.6(4) . . ?
O43 W8 O27 158.5(5) . . ?
O43 W8 O15 95.6(4) . . ?
O25 W8 O2 74.0(4) . . ?
O25 W8 O27 80.9(4) . . ?
O27 W8 O2 73.7(4) . . ?
O15 W8 O2 86.4(4) . . ?
O15 W8 O25 158.3(4) . . ?
O15 W8 O27 85.0(4) . . ?
O12 W8 O43 100.8(5) . . ?
O12 W8 O2 169.8(5) . . ?
O12 W8 O25 97.2(5) . . ?
O12 W8 O27 100.1(5) . . ?
O12 W8 O15 101.4(5) . . ?
O37 W9 O2 91.4(4) . . ?
O37 W9 O35 89.7(5) . . ?
O37 W9 O25 94.7(5) . . ?
O37 W9 O26 162.9(5) . . ?
O35 W9 O2 81.1(4) . . ?
O35 W9 O26 81.3(5) . . ?
O25 W9 O2 72.6(4) . . ?
O25 W9 O35 153.4(5) . . ?
O25 W9 O26 87.2(4) . . ?
O33 W9 O37 100.0(5) . . ?
O33 W9 O2 168.1(5) . . ?
O33 W9 O35 102.0(5) . . ?
O33 W9 O25 103.0(5) . . ?
O33 W9 O26 96.1(6) . . ?
O26 W9 O2 72.9(4) . . ?
O17 W5 O44 83.3(4) . . ?
O17 W5 O31 83.5(4) . . ?
O40 W5 O17 158.9(5) . . ?
O40 W5 O44 76.9(4) . . ?
O40 W5 O31 84.2(5) . . ?
O22 W5 O17 92.5(5) . . ?
O22 W5 O44 86.5(5) . . ?
O22 W5 O40 93.6(5) . . ?
O22 W5 O31 161.2(5) . . ?
O31 W5 O44 74.8(4) . . ?
O30 W5 O17 98.9(5) . . ?
O30 W5 O44 169.8(5) . . ?
O30 W5 O40 99.4(5) . . ?
O30 W5 O22 103.3(6) . . ?
O30 W5 O31 95.4(6) . . ?
O27 W3 O2 73.3(4) . . ?
O27 W3 O41 92.7(5) . . ?
O27 W3 O39 157.9(4) . . ?
O27 W3 O26 91.6(5) . . ?
O41 W3 O2 87.0(4) . . ?
O41 W3 O39 83.5(5) . . ?
O41 W3 O26 158.1(5) . . ?
O39 W3 O2 84.7(4) . . ?
O26 W3 O2 73.7(4) . . ?
O26 W3 O39 84.4(5) . . ?
O16 W3 O2 171.2(6) . . ?
O16 W3 O27 102.9(6) . . ?
O16 W3 O41 101.2(6) . . ?
O16 W3 O39 99.2(6) . . ?
O16 W3 O26 98.8(6) . . ?
O41 W7 O44 82.6(4) . . ?
O41 W7 O24 83.0(5) . . ?
O21 W7 O44 72.7(4) . . ?
O21 W7 O41 89.5(5) . . ?
O21 W7 O31 92.6(5) . . ?
O21 W7 O24 157.1(4) . . ?
O31 W7 O44 73.6(4) . . ?
O31 W7 O41 154.2(4) . . ?
O31 W7 O24 85.2(5) . . ?
O24 W7 O44 84.9(4) . . ?
O1 W7 O44 172.1(6) . . ?
O1 W7 O41 103.8(7) . . ?
O1 W7 O21 102.3(5) . . ?
O1 W7 O31 100.9(7) . . ?
O1 W7 O24 100.5(5) . . ?
O13 W2 O14 72.8(4) . . ?
O23 W2 O13 89.0(4) . . ?
O23 W2 O39 156.0(4) . . ?
O23 W2 O24 88.2(5) . . ?
O23 W2 O14 72.9(4) . . ?
O39 W2 O13 86.7(5) . . ?
O39 W2 O14 83.3(4) . . ?
O24 W2 O13 159.5(4) . . ?
O24 W2 O39 87.6(5) . . ?
O24 W2 O14 87.0(4) . . ?
O6 W2 O13 98.1(5) . . ?
O6 W2 O23 100.3(6) . . ?
O6 W2 O39 103.7(6) . . ?
O6 W2 O24 102.3(5) . . ?
O6 W2 O14 168.4(5) . . ?
Ag11 Ag17 Ag9 100.12(5) . . ?
O43 Ag17 Ag9 148.8(2) 3_666 . ?
O43 Ag17 Ag11 86.7(3) 3_666 . ?
O7 Ag17 Ag9 136.3(3) . . ?
O7 Ag17 Ag11 67.6(3) . . ?
O7 Ag17 O43 74.5(3) . 3_666 ?
O29 Ag17 Ag9 75.1(2) . . ?
O29 Ag17 Ag11 133.0(3) . . ?
O29 Ag17 O43 121.7(4) . 3_666 ?
O29 Ag17 O7 83.9(4) . . ?
O29 Ag17 O42 77.9(3) . 3_666 ?
O42 Ag17 Ag9 81.6(2) 3_666 . ?
O42 Ag17 Ag11 148.7(3) 3_666 . ?
O42 Ag17 O43 77.4(3) 3_666 3_666 ?
O42 Ag17 O7 130.9(4) 3_666 . ?
C7 Ag17 Ag9 49.2(8) . . ?
C7 Ag17 Ag11 51.5(7) . . ?
C7 Ag17 O43 125.1(8) . 3_666 ?
C7 Ag17 O7 110.4(8) . . ?
C7 Ag17 O29 113.2(8) . . ?
C7 Ag17 O42 118.7(8) . 3_666 ?
Ag22 Ag3 Ag21 75.87(4) 3_666 3_666 ?
Ag9 Ag3 Ag22 112.09(5) . 3_666 ?
Ag9 Ag3 Ag21 159.26(5) . 3_666 ?
Ag9 Ag3 Ag2A 122.19(6) . . ?
Ag4 Ag3 Ag22 151.57(5) . 3_666 ?
Ag4 Ag3 Ag9 71.58(5) . . ?
Ag4 Ag3 Ag21 111.06(6) . 3_666 ?
Ag4 Ag3 Ag2A 52.48(8) . . ?
Ag4 Ag3 Ag2B 59.2(3) . . ?
Ag23 Ag3 Ag22 115.21(6) 3_666 3_666 ?
Ag23 Ag3 Ag9 97.26(6) 3_666 . ?
Ag23 Ag3 Ag4 91.43(6) 3_666 . ?
Ag23 Ag3 Ag21 62.49(5) 3_666 3_666 ?
Ag23 Ag3 Ag2A 73.13(14) 3_666 . ?
Ag23 Ag3 Ag2B 60.1(5) 3_666 . ?
Ag2A Ag3 Ag22 123.71(7) . 3_666 ?
Ag2A Ag3 Ag21 58.89(8) . 3_666 ?
O37 Ag3 Ag22 46.7(3) . 3_666 ?
O37 Ag3 Ag9 147.7(3) . . ?
O37 Ag3 Ag4 115.0(3) . . ?
O37 Ag3 Ag21 51.3(3) . 3_666 ?
O37 Ag3 Ag23 113.5(3) . 3_666 ?
O37 Ag3 Ag2A 78.0(3) . . ?
O37 Ag3 O29 76.5(4) . . ?
O37 Ag3 O42 92.9(4) . 3_666 ?
O37 Ag3 Ag2B 82.4(4) . . ?
O29 Ag3 Ag22 61.3(2) . 3_666 ?
O29 Ag3 Ag9 71.4(2) . . ?
O29 Ag3 Ag4 95.9(2) . . ?
O29 Ag3 Ag21 127.2(2) . 3_666 ?
O29 Ag3 Ag23 163.6(2) . 3_666 ?
O29 Ag3 Ag2A 122.8(3) . . ?
O29 Ag3 O42 72.3(3) . 3_666 ?
O29 Ag3 Ag2B 136.0(6) . . ?
O42 Ag3 Ag22 46.7(2) 3_666 3_666 ?
O42 Ag3 Ag9 75.1(2) 3_666 . ?
O42 Ag3 Ag4 146.7(2) 3_666 . ?
O42 Ag3 Ag21 100.4(2) 3_666 3_666 ?
O42 Ag3 Ag23 93.6(2) 3_666 3_666 ?
O42 Ag3 Ag2A 158.7(3) 3_666 . ?
O42 Ag3 Ag2B 147.7(5) 3_666 . ?
C24 Ag3 Ag22 152.1(8) . 3_666 ?
C24 Ag3 Ag9 46.4(8) . . ?
C24 Ag3 Ag4 49.8(8) . . ?
C24 Ag3 Ag21 118.6(8) . 3_666 ?
C24 Ag3 Ag23 61.2(8) . 3_666 ?
C24 Ag3 Ag2A 83.0(8) . . ?
C24 Ag3 O37 160.9(8) . . ?
C24 Ag3 O29 113.6(8) . . ?
C24 Ag3 O42 105.5(8) . 3_666 ?
C24 Ag3 Ag2B 79.3(8) . . ?
Ag2B Ag3 Ag9 123.28(17) . . ?
Ag22 Ag22 Ag3 146.55(8) 3_666 3_666 ?
Ag22 Ag22 As 71.54(6) 3_666 3_666 ?
As Ag22 Ag3 104.19(5) 3_666 3_666 ?
O43 Ag22 Ag3 126.9(2) 3_666 3_666 ?
O43 Ag22 Ag22 84.3(2) 3_666 3_666 ?
O43 Ag22 As 72.1(2) 3_666 3_666 ?
O37 Ag22 Ag3 43.8(3) 3_666 3_666 ?
O37 Ag22 Ag22 157.0(3) 3_666 3_666 ?
O37 Ag22 As 86.1(3) 3_666 3_666 ?
O37 Ag22 O43 83.6(3) 3_666 3_666 ?
O37 Ag22 O42 95.4(4) 3_666 . ?
O37 Ag22 O22 78.3(4) 3_666 . ?
O42 Ag22 Ag3 52.2(2) . 3_666 ?
O42 Ag22 Ag22 101.5(3) . 3_666 ?
O42 Ag22 As 124.1(2) . 3_666 ?
O42 Ag22 O43 163.8(3) . 3_666 ?
O42 Ag22 O22 76.5(4) . . ?
O22 Ag22 Ag3 77.2(3) . 3_666 ?
O22 Ag22 Ag22 120.6(3) . 3_666 ?
O22 Ag22 As 155.6(3) . 3_666 ?
O22 Ag22 O43 87.5(3) . 3_666 ?
Ag21 Ag19 Ag11 159.10(6) . . ?
Ag21 Ag19 Ag16 110.18(6) . . ?
Ag21 Ag19 Ag20 58.65(5) . . ?
Ag16 Ag19 Ag11 62.66(4) . . ?
Ag16 Ag19 Ag20 53.55(4) . . ?
Ag18 Ag19 Ag11 58.36(5) . . ?
Ag18 Ag19 Ag21 100.78(6) . . ?
Ag18 Ag19 Ag16 60.60(5) . . ?
Ag18 Ag19 Ag20 85.27(6) . . ?
Ag20 Ag19 Ag11 116.01(6) . . ?
O43 Ag19 Ag11 77.8(2) 3_666 . ?
O43 Ag19 Ag21 105.4(2) 3_666 . ?
O43 Ag19 Ag16 140.2(2) 3_666 . ?
O43 Ag19 Ag18 96.0(2) 3_666 . ?
O43 Ag19 Ag20 163.8(2) 3_666 . ?
O7 Ag19 Ag11 62.1(3) . . ?
O7 Ag19 Ag21 138.8(3) . . ?
O7 Ag19 Ag16 87.7(3) . . ?
O7 Ag19 Ag18 120.1(3) . . ?
O7 Ag19 Ag20 116.5(3) . . ?
O7 Ag19 O43 76.8(3) . 3_666 ?
O7 Ag19 O22 81.2(4) . . ?
O22 Ag19 Ag11 142.9(3) . . ?
O22 Ag19 Ag21 57.9(3) . . ?
O22 Ag19 Ag16 124.8(3) . . ?
O22 Ag19 Ag18 158.7(3) . . ?
O22 Ag19 Ag20 84.2(3) . . ?
O22 Ag19 O43 89.1(4) . 3_666 ?
C40 Ag19 Ag11 110.6(7) . . ?
C40 Ag19 Ag21 49.7(7) . . ?
C40 Ag19 Ag16 72.7(8) . . ?
C40 Ag19 Ag18 54.0(7) . . ?
C40 Ag19 Ag20 47.5(7) . . ?
C40 Ag19 O43 121.4(8) . 3_666 ?
C40 Ag19 O7 159.9(8) . . ?
C40 Ag19 O22 105.9(8) . . ?
Ag17 Ag9 Ag3 73.31(5) . . ?
Ag17 Ag9 Ag10 65.55(4) . . ?
Ag3 Ag9 Ag10 116.31(5) . . ?
C7 Ag9 Ag17 47.3(7) . . ?
C7 Ag9 Ag3 120.6(7) . . ?
C7 Ag9 Ag10 43.8(7) . . ?
C7 Ag9 C51 160.6(9) . . ?
C24 Ag9 Ag17 115.3(7) . . ?
C24 Ag9 Ag3 43.0(7) . . ?
C24 Ag9 Ag10 143.9(7) . . ?
C24 Ag9 C7 161.1(10) . . ?
C24 Ag9 C51 27.1(8) . . ?
C51 Ag9 Ag17 138.6(6) . . ?
C51 Ag9 Ag3 69.8(6) . . ?
C51 Ag9 Ag10 150.3(6) . . ?
Ag11 Ag10 Ag9 91.58(5) . . ?
Ag11 Ag10 Ag13 113.29(6) . . ?
Ag11 Ag10 Ag12 59.66(5) . . ?
Ag13 Ag10 Ag9 152.24(6) . . ?
Ag13 Ag10 Ag12 58.94(5) . . ?
Ag12 Ag10 Ag9 148.78(6) . . ?
O3 Ag10 Ag9 93.8(2) . . ?
O3 Ag10 Ag11 97.7(3) . . ?
O3 Ag10 Ag13 71.6(2) . . ?
O3 Ag10 Ag12 101.4(3) . . ?
O28 Ag10 Ag9 53.5(4) . . ?
O28 Ag10 Ag11 142.4(4) . . ?
O28 Ag10 Ag13 104.1(4) . . ?
O28 Ag10 Ag12 147.5(4) . . ?
O28 Ag10 O3 98.0(5) . . ?
C7 Ag10 Ag9 42.9(7) . . ?
C7 Ag10 Ag11 50.2(7) . . ?
C7 Ag10 Ag13 163.4(7) . . ?
C7 Ag10 Ag12 106.1(7) . . ?
C7 Ag10 O3 107.5(7) . . ?
C7 Ag10 O28 92.5(8) . . ?
C64 Ag10 Ag9 144.4(7) . . ?
C64 Ag10 Ag11 104.1(7) . . ?
C64 Ag10 Ag13 43.3(7) . . ?
C64 Ag10 Ag12 48.2(7) . . ?
C64 Ag10 O3 114.9(7) . . ?
C64 Ag10 O28 99.8(8) . . ?
C64 Ag10 C7 133.4(10) . . ?
Ag3 Ag4 Ag1A 110.35(11) . . ?
Ag3 Ag4 Ag2B 62.3(2) . . ?
Ag3 Ag4 Ag1B 116.88(12) . . ?
Ag2A Ag4 Ag3 69.00(11) . . ?
Ag2A Ag4 Ag1A 70.2(2) . . ?
O46 Ag4 Ag3 80.1(2) . . ?
O46 Ag4 Ag2A 118.0(3) . . ?
O46 Ag4 Ag1A 72.7(3) . . ?
O46 Ag4 Ag2B 125.4(3) . . ?
O46 Ag4 Ag1B 64.7(3) . . ?
O18 Ag4 Ag3 144.4(5) . . ?
O18 Ag4 Ag2A 146.6(5) . . ?
O18 Ag4 Ag1A 90.5(5) . . ?
O18 Ag4 O46 79.1(5) . . ?
O18 Ag4 Ag2B 151.4(5) . . ?
O18 Ag4 Ag1B 79.1(5) . . ?
C24 Ag4 Ag3 45.7(7) . . ?
C24 Ag4 Ag2A 92.8(7) . . ?
C24 Ag4 Ag1A 155.7(7) . . ?
C24 Ag4 O46 102.3(7) . . ?
C24 Ag4 O18 112.3(8) . . ?
C24 Ag4 Ag2B 79.4(9) . . ?
C24 Ag4 Ag1B 161.8(7) . . ?
C14 Ag4 Ag3 114.0(8) . . ?
C14 Ag4 Ag2A 48.7(8) . . ?
C14 Ag4 Ag1A 36.0(7) . . ?
C14 Ag4 O46 108.5(8) . . ?
C14 Ag4 O18 100.0(9) . . ?
C14 Ag4 C24 138.8(11) . . ?
C14 Ag4 Ag2B 60.7(9) . . ?
C14 Ag4 Ag1B 45.9(7) . . ?
Ag2B Ag4 Ag1B 97.4(5) . . ?
Ag17 Ag11 Ag19 72.83(5) . . ?
Ag17 Ag11 Ag10 71.95(5) . . ?
Ag17 Ag11 Ag12 127.73(6) . . ?
Ag17 Ag11 Ag16 121.84(6) . . ?
Ag17 Ag11 Ag18 114.88(6) . . ?
Ag19 Ag11 Ag16 57.31(4) . . ?
Ag10 Ag11 Ag19 119.67(6) . . ?
Ag10 Ag11 Ag12 62.06(5) . . ?
Ag10 Ag11 Ag16 107.04(6) . . ?
Ag10 Ag11 Ag18 164.10(6) . . ?
Ag12 Ag11 Ag19 109.17(5) . . ?
Ag12 Ag11 Ag16 56.67(5) . . ?
Ag12 Ag11 Ag18 104.79(6) . . ?
Ag18 Ag11 Ag19 53.74(5) . . ?
Ag18 Ag11 Ag16 57.06(5) . . ?
C7 Ag11 Ag17 48.6(7) . . ?
C7 Ag11 Ag19 121.4(7) . . ?
C7 Ag11 Ag10 50.5(7) . . ?
C7 Ag11 Ag12 108.6(7) . . ?
C7 Ag11 Ag16 155.7(7) . . ?
C7 Ag11 Ag18 145.0(7) . . ?
C7 Ag11 C30 25.8(9) . . ?
C30 Ag11 Ag17 69.5(6) . . ?
C30 Ag11 Ag19 137.1(6) . . ?
C30 Ag11 Ag10 66.3(6) . . ?
C30 Ag11 Ag12 109.8(6) . . ?
C30 Ag11 Ag16 165.5(6) . . ?
C30 Ag11 Ag18 129.2(6) . . ?
C55 Ag11 Ag17 160.9(7) . . ?
C55 Ag11 Ag19 89.3(7) . . ?
C55 Ag11 Ag10 113.3(8) . . ?
C55 Ag11 Ag12 51.6(8) . . ?
C55 Ag11 Ag16 39.5(7) . . ?
C55 Ag11 Ag18 55.5(7) . . ?
C55 Ag11 C7 149.1(10) . . ?
C55 Ag11 C30 129.6(10) . . ?
Ag15 Ag14 Ag13 104.73(6) . . ?
Ag15 Ag14 Ag24 65.28(7) . . ?
Ag24 Ag14 Ag13 127.99(5) . . ?
C35 Ag14 Ag13 154.2(8) . . ?
C35 Ag14 Ag15 49.7(8) . . ?
C35 Ag14 Ag24 44.4(8) . . ?
C35 Ag14 C45 137.7(10) . . ?
C35 Ag14 C72 167.6(10) . . ?
C45 Ag14 Ag13 67.8(6) . . ?
C45 Ag14 Ag15 163.4(7) . . ?
C45 Ag14 Ag24 131.2(7) . . ?
C72 Ag14 Ag13 38.2(7) . . ?
C72 Ag14 Ag15 142.2(7) . . ?
C72 Ag14 Ag24 136.5(7) . . ?
C72 Ag14 C45 29.9(8) . . ?
Ag10 Ag13 Ag14 124.77(6) . . ?
Ag8 Ag13 Ag10 92.73(6) . . ?
Ag8 Ag13 Ag14 79.79(6) . . ?
Ag8 Ag13 Ag12 145.85(7) . . ?
Ag12 Ag13 Ag10 60.77(5) . . ?
Ag12 Ag13 Ag14 97.35(6) . . ?
C64 Ag13 Ag10 47.5(8) . . ?
C64 Ag13 Ag14 146.8(8) . . ?
C64 Ag13 Ag8 128.0(8) . . ?
C64 Ag13 Ag12 49.6(8) . . ?
C64 Ag13 C72 168.1(11) . . ?
C72 Ag13 Ag10 139.9(8) . . ?
C72 Ag13 Ag14 42.5(8) . . ?
C72 Ag13 Ag8 51.4(8) . . ?
C72 Ag13 Ag12 139.3(8) . . ?
Ag19 Ag21 Ag3 109.36(6) . 3_666 ?
Ag19 Ag21 Ag23 130.48(7) . . ?
Ag19 Ag21 Ag20 63.14(5) . . ?
Ag19 Ag21 Ag2A 148.49(13) . 3_666 ?
Ag23 Ag21 Ag3 52.53(4) . 3_666 ?
Ag20 Ag21 Ag3 148.62(8) . 3_666 ?
Ag20 Ag21 Ag23 107.05(6) . . ?
Ag20 Ag21 Ag2A 141.85(9) . 3_666 ?
Ag2A Ag21 Ag3 60.02(6) 3_666 3_666 ?
Ag2A Ag21 Ag23 69.47(12) 3_666 . ?
O37 Ag21 Ag3 43.3(2) 3_666 3_666 ?
O37 Ag21 Ag19 78.6(2) 3_666 . ?
O37 Ag21 Ag23 95.7(2) 3_666 . ?
O37 Ag21 Ag20 141.7(2) 3_666 . ?
O37 Ag21 Ag2A 74.8(3) 3_666 3_666 ?
O37 Ag21 Ag2B 83.1(5) 3_666 3_666 ?
C40 Ag21 Ag3 145.9(7) . 3_666 ?
C40 Ag21 Ag19 43.6(7) . . ?
C40 Ag21 Ag23 156.6(7) . . ?
C40 Ag21 Ag20 49.6(7) . . ?
C40 Ag21 Ag2A 128.4(7) . 3_666 ?
C40 Ag21 O37 103.4(7) . 3_666 ?
C40 Ag21 Ag2B 136.1(8) . 3_666 ?
C15 Ag21 Ag3 78.8(8) . 3_666 ?
C15 Ag21 Ag19 163.6(7) . . ?
C15 Ag21 Ag23 43.4(8) . . ?
C15 Ag21 Ag20 102.3(8) . . ?
C15 Ag21 Ag2A 47.9(8) . 3_666 ?
C15 Ag21 O37 115.2(8) . 3_666 ?
C15 Ag21 C40 133.3(11) . . ?
C15 Ag21 Ag2B 36.3(9) . 3_666 ?
Ag2B Ag21 Ag19 160.0(5) 3_666 . ?
Ag2B Ag21 Ag23 59.0(4) 3_666 . ?
Ag2B Ag21 Ag20 135.1(4) 3_666 . ?
Ag13 Ag8 Ag6 91.27(6) . . ?
Ag13 Ag8 Ag7 150.60(7) . . ?
Ag7 Ag8 Ag6 60.69(6) . . ?
O13 Ag8 Ag13 120.2(3) . . ?
O13 Ag8 Ag6 96.5(3) . . ?
O13 Ag8 Ag7 75.0(3) . . ?
C49 Ag8 Ag13 109.7(7) . . ?
C49 Ag8 Ag6 45.4(7) . . ?
C49 Ag8 Ag7 44.8(8) . . ?
C49 Ag8 O13 117.5(8) . . ?
C72 Ag8 Ag13 45.5(7) . . ?
C72 Ag8 Ag6 130.0(7) . . ?
C72 Ag8 Ag7 149.1(7) . . ?
C72 Ag8 O13 124.3(7) . . ?
C72 Ag8 C49 117.1(10) . . ?
Ag7 Ag6 Ag8 55.99(6) . . ?
O46 Ag6 Ag8 75.1(2) . . ?
O46 Ag6 Ag7 77.8(2) . . ?
O46 Ag6 C41 134.3(6) . . ?
O28 Ag6 Ag8 107.4(4) . . ?
O28 Ag6 Ag7 147.3(4) . . ?
O28 Ag6 O46 70.4(5) . . ?
O28 Ag6 O18 75.2(6) . . ?
O28 Ag6 C41 134.5(8) . . ?
O18 Ag6 Ag8 150.8(4) . . ?
O18 Ag6 Ag7 105.9(4) . . ?
O18 Ag6 O46 78.8(5) . . ?
O18 Ag6 C41 137.1(7) . . ?
C49 Ag6 Ag8 46.5(7) . . ?
C49 Ag6 Ag7 42.3(8) . . ?
C49 Ag6 O46 110.6(7) . . ?
C49 Ag6 O28 147.7(9) . . ?
C49 Ag6 O18 137.1(9) . . ?
C49 Ag6 C41 25.6(8) . . ?
C41 Ag6 Ag8 61.6(6) . . ?
C41 Ag6 Ag7 66.6(6) . . ?
Ag11 Ag12 Ag10 58.28(5) . . ?
Ag11 Ag12 Ag13 113.26(7) . . ?
Ag11 Ag12 Ag16 68.10(5) . . ?
Ag13 Ag12 Ag10 60.29(5) . . ?
Ag13 Ag12 Ag16 118.14(7) . . ?
Ag16 Ag12 Ag10 113.10(7) . . ?
O8 Ag12 Ag10 129.5(5) . . ?
O8 Ag12 Ag11 133.0(4) . . ?
O8 Ag12 Ag13 74.8(4) . . ?
O8 Ag12 Ag16 67.9(4) . . ?
C55 Ag12 Ag10 103.8(7) . . ?
C55 Ag12 Ag11 45.8(7) . . ?
C55 Ag12 Ag13 154.0(7) . . ?
C55 Ag12 Ag16 45.8(6) . . ?
C55 Ag12 O8 107.5(8) . . ?
C64 Ag12 Ag10 47.0(7) . . ?
C64 Ag12 Ag11 101.7(7) . . ?
C64 Ag12 Ag13 44.0(7) . . ?
C64 Ag12 Ag16 155.8(7) . . ?
C64 Ag12 O8 111.8(8) . . ?
C64 Ag12 C55 140.6(10) . . ?
Ag3 Ag23 Ag21 64.98(5) 3_666 . ?
Ag3 Ag23 Ag2B 63.4(3) 3_666 3_666 ?
O40 Ag23 Ag3 80.9(2) . 3_666 ?
O40 Ag23 Ag21 84.2(3) . . ?
O40 Ag23 C24 102.5(7) . 3_666 ?
O40 Ag23 Ag2B 132.8(3) . 3_666 ?
C24 Ag23 Ag3 45.4(6) 3_666 3_666 ?
C24 Ag23 Ag21 106.5(6) 3_666 . ?
C24 Ag23 Ag2B 74.4(7) 3_666 3_666 ?
O4 Ag23 Ag3 148.1(6) . 3_666 ?
O4 Ag23 Ag21 140.3(6) . . ?
O4 Ag23 O40 83.3(5) . . ?
O4 Ag23 C24 112.9(8) . 3_666 ?
O4 Ag23 Ag2B 142.4(5) . 3_666 ?
C15 Ag23 Ag3 87.6(7) . 3_666 ?
C15 Ag23 Ag21 41.6(7) . . ?
C15 Ag23 O40 123.1(8) . . ?
C15 Ag23 C24 107.8(10) . 3_666 ?
C15 Ag23 O4 124.2(9) . . ?
C15 Ag23 Ag2B 33.4(8) . 3_666 ?
Ag2B Ag23 Ag21 53.81(18) 3_666 . ?
Ag14 Ag15 Ag16 114.21(6) . . ?
Ag14 Ag15 Ag24 62.93(6) . . ?
Ag16 Ag15 Ag24 108.90(6) . . ?
O8 Ag15 Ag14 74.4(4) . . ?
O8 Ag15 Ag16 64.6(4) . . ?
O8 Ag15 Ag24 129.3(4) . . ?
O8 Ag15 C54 99.9(7) . . ?
C35 Ag15 Ag14 48.6(7) . . ?
C35 Ag15 Ag16 149.7(7) . . ?
C35 Ag15 Ag24 43.2(7) . . ?
C35 Ag15 O8 119.4(8) . . ?
C35 Ag15 C54 133.5(9) . . ?
C35 Ag15 C66 147.9(10) . . ?
C54 Ag15 Ag14 171.1(6) . . ?
C54 Ag15 Ag16 68.0(6) . . ?
C54 Ag15 Ag24 125.2(6) . . ?
C66 Ag15 Ag14 157.4(7) . . ?
C66 Ag15 Ag16 43.3(7) . . ?
C66 Ag15 Ag24 116.6(7) . . ?
C66 Ag15 O8 92.7(8) . . ?
C66 Ag15 C54 26.6(8) . . ?
Ag19 Ag16 Ag11 60.03(4) . . ?
Ag12 Ag16 Ag19 110.35(6) . . ?
Ag12 Ag16 Ag11 55.23(5) . . ?
Ag12 Ag16 Ag15 91.31(6) . . ?
Ag12 Ag16 Ag18 102.42(6) . . ?
Ag15 Ag16 Ag19 114.21(6) . . ?
Ag15 Ag16 Ag11 130.99(7) . . ?
Ag18 Ag16 Ag19 54.33(5) . . ?
Ag18 Ag16 Ag11 55.72(5) . . ?
Ag18 Ag16 Ag15 164.50(7) . . ?
Ag20 Ag16 Ag19 64.19(5) . . ?
Ag20 Ag16 Ag11 123.99(7) . . ?
Ag20 Ag16 Ag12 162.33(9) . . ?
Ag20 Ag16 Ag15 76.99(6) . . ?
Ag20 Ag16 Ag18 87.96(7) . . ?
C55 Ag16 Ag19 91.2(8) . . ?
C55 Ag16 Ag11 38.8(8) . . ?
C55 Ag16 Ag12 50.5(7) . . ?
C55 Ag16 Ag15 140.7(7) . . ?
C55 Ag16 Ag18 54.4(7) . . ?
C55 Ag16 Ag20 142.3(7) . . ?
C66 Ag16 Ag19 113.9(8) . . ?
C66 Ag16 Ag11 172.0(8) . . ?
C66 Ag16 Ag12 127.2(7) . . ?
C66 Ag16 Ag15 44.7(8) . . ?
C66 Ag16 Ag18 126.3(8) . . ?
C66 Ag16 Ag20 50.9(7) . . ?
C66 Ag16 C55 149.2(11) . . ?
O44 As Ag22 137.8(3) . 3_666 ?
O2 As Ag22 90.7(3) . 3_666 ?
O2 As O44 100.6(5) . . ?
O2 As O14 98.9(5) . . ?
O14 As Ag22 119.9(3) . 3_666 ?
O14 As O44 98.5(5) . . ?
Ag19 Ag18 Ag11 67.90(5) . . ?
Ag19 Ag18 Ag16 65.07(5) . . ?
Ag11 Ag18 Ag16 67.22(5) . . ?
O12 Ag18 Ag19 79.7(3) 3_666 . ?
O12 Ag18 Ag11 58.7(3) 3_666 . ?
O12 Ag18 Ag16 123.4(3) 3_666 . ?
O12 Ag18 C57 127.6(7) 3_666 . ?
O9 Ag18 Ag19 150.1(6) . . ?
O9 Ag18 Ag11 120.7(6) . . ?
O9 Ag18 Ag16 144.4(6) . . ?
O9 Ag18 O12 82.0(6) . 3_666 ?
O9 Ag18 C40 123.0(9) . . ?
O9 Ag18 C55 113.3(9) . . ?
O9 Ag18 C57 99.9(8) . . ?
C40 Ag18 Ag19 47.2(8) . . ?
C40 Ag18 Ag11 113.3(7) . . ?
C40 Ag18 Ag16 72.9(7) . . ?
C40 Ag18 O12 113.6(8) . 3_666 ?
C40 Ag18 C55 117.3(9) . . ?
C40 Ag18 C57 26.4(9) . . ?
C55 Ag18 Ag19 92.8(7) . . ?
C55 Ag18 Ag11 44.7(7) . . ?
C55 Ag18 Ag16 44.7(6) . . ?
C55 Ag18 O12 98.6(7) . 3_666 ?
C55 Ag18 C57 126.5(8) . . ?
C57 Ag18 Ag19 73.5(7) . . ?
C57 Ag18 Ag11 138.8(6) . . ?
C57 Ag18 Ag16 84.1(6) . . ?
Ag1A Ag5 Ag7 60.34(18) . . ?
O35 Ag5 Ag7 101.0(3) . . ?
O35 Ag5 Ag1A 80.4(3) . . ?
O35 Ag5 Ag1B 80.5(3) . . ?
O39 Ag5 Ag7 119.5(3) . . ?
O39 Ag5 Ag1A 158.8(3) . . ?
O39 Ag5 O35 78.9(3) . . ?
O39 Ag5 Ag1B 151.5(3) . . ?
O26 Ag5 Ag7 163.8(3) . . ?
O26 Ag5 Ag1A 108.8(4) . . ?
O26 Ag5 O35 64.0(4) . . ?
O26 Ag5 O39 65.7(4) . . ?
O26 Ag5 C46 132.6(7) . . ?
O26 Ag5 Ag1B 120.9(3) . . ?
C46 Ag5 Ag7 58.9(7) . . ?
C46 Ag5 Ag1A 74.0(6) . . ?
C46 Ag5 O35 153.1(7) . . ?
C46 Ag5 O39 125.6(7) . . ?
C46 Ag5 Ag1B 72.6(6) . . ?
C21 Ag5 Ag7 36.6(8) . . ?
C21 Ag5 Ag1A 52.6(7) . . ?
C21 Ag5 O35 126.1(8) . . ?
C21 Ag5 O39 141.5(8) . . ?
C21 Ag5 O26 147.9(8) . . ?
C21 Ag5 C46 27.6(8) . . ?
C21 Ag5 Ag1B 47.2(7) . . ?
Ag1B Ag5 Ag7 46.64(16) . . ?
Ag21 Ag20 Ag19 58.22(4) . . ?
Ag16 Ag20 Ag19 62.26(5) . . ?
Ag16 Ag20 Ag21 118.11(6) . . ?
O30 Ag20 Ag19 83.2(3) . . ?
O30 Ag20 Ag21 66.8(3) . . ?
O30 Ag20 Ag16 121.3(3) . . ?
O30 Ag20 C40 108.8(8) . . ?
O30 Ag20 O20 85.5(5) . . ?
C40 Ag20 Ag19 41.2(7) . . ?
C40 Ag20 Ag21 48.8(7) . . ?
C40 Ag20 Ag16 75.7(7) . . ?
C40 Ag20 O20 119.2(8) . . ?
O20 Ag20 Ag19 149.9(4) . . ?
O20 Ag20 Ag21 91.7(4) . . ?
O20 Ag20 Ag16 145.2(4) . . ?
C66 Ag20 Ag19 109.1(7) . . ?
C66 Ag20 Ag21 165.6(7) . . ?
C66 Ag20 Ag16 47.9(7) . . ?
C66 Ag20 O30 121.0(8) . . ?
C66 Ag20 C40 117.7(9) . . ?
C66 Ag20 O20 100.7(8) . . ?
Ag14 Ag24 Ag15 51.79(5) . . ?
O17 Ag24 Ag14 96.2(3) . . ?
O17 Ag24 Ag15 84.6(3) . . ?
O31 Ag24 Ag14 159.8(3) . . ?
O31 Ag24 Ag15 133.9(3) . . ?
O31 Ag24 O17 67.7(4) . . ?
C35 Ag24 Ag14 41.9(7) . . ?
C35 Ag24 Ag15 41.6(7) . . ?
C35 Ag24 O17 123.4(7) . . ?
C35 Ag24 O31 158.0(8) . . ?
C35 Ag24 C59 30.0(8) . . ?
C59 Ag24 Ag14 68.6(7) . . ?
C59 Ag24 Ag15 64.6(7) . . ?
C59 Ag24 O17 149.0(8) . . ?
C59 Ag24 O31 131.4(7) . . ?
Ag4 Ag2A Ag3 58.52(7) . . ?
Ag4 Ag2A Ag21 119.25(17) . 3_666 ?
Ag21 Ag2A Ag3 61.09(10) 3_666 . ?
O33 Ag2A Ag3 86.3(3) . . ?
O33 Ag2A Ag4 111.9(3) . . ?
O33 Ag2A Ag21 69.4(3) . 3_666 ?
O33 Ag2A C13 127.7(7) . 3_666 ?
C15 Ag2A Ag3 76.6(7) 3_666 . ?
C15 Ag2A Ag4 115.1(7) 3_666 . ?
C15 Ag2A Ag21 41.8(7) 3_666 3_666 ?
C15 Ag2A O33 108.9(7) 3_666 . ?
C15 Ag2A C13 28.8(8) 3_666 3_666 ?
C13 Ag2A Ag3 99.8(7) 3_666 . ?
C13 Ag2A Ag4 115.4(7) 3_666 . ?
C13 Ag2A Ag21 69.0(7) 3_666 3_666 ?
C14 Ag2A Ag3 104.9(8) . . ?
C14 Ag2A Ag4 49.6(8) . . ?
C14 Ag2A Ag21 162.5(8) . 3_666 ?
C14 Ag2A O33 100.8(8) . . ?
C14 Ag2A C15 150.4(10) . 3_666 ?
C14 Ag2A C13 126.6(10) . 3_666 ?
Ag8 Ag7 Ag6 63.32(6) . . ?
Ag8 Ag7 Ag5 91.69(8) . . ?
Ag8 Ag7 Ag1A 125.08(12) . . ?
Ag6 Ag7 Ag5 114.42(8) . . ?
Ag6 Ag7 Ag1A 92.64(14) . . ?
Ag1A Ag7 Ag5 52.37(13) . . ?
C49 Ag7 Ag8 51.1(8) . . ?
C49 Ag7 Ag6 46.9(7) . . ?
C49 Ag7 Ag5 142.0(8) . . ?
C49 Ag7 Ag1A 138.8(7) . . ?
C49 Ag7 Ag1B 129.9(7) . . ?
C21 Ag7 Ag8 128.3(8) . . ?
C21 Ag7 Ag6 139.5(8) . . ?
C21 Ag7 Ag5 39.7(8) . . ?
C21 Ag7 Ag1A 47.6(8) . . ?
C21 Ag7 C49 173.6(11) . . ?
C21 Ag7 Ag1B 56.5(8) . . ?
Ag1B Ag7 Ag8 122.98(13) . . ?
Ag1B Ag7 Ag6 84.17(16) . . ?
Ag1B Ag7 Ag5 59.50(16) . . ?
Ag5 Ag1A Ag4 111.28(16) . . ?
Ag5 Ag1A Ag7 67.28(17) . . ?
Ag7 Ag1A Ag4 98.4(2) . . ?
C21 Ag1A Ag4 136.3(8) . . ?
C21 Ag1A Ag5 48.7(7) . . ?
C21 Ag1A Ag7 40.6(7) . . ?
C14 Ag1A Ag4 36.7(8) . . ?
C14 Ag1A Ag5 136.2(8) . . ?
C14 Ag1A Ag7 129.1(9) . . ?
C14 Ag1A C21 169.3(11) . . ?
C76 Ag1A Ag4 61.8(9) . . ?
C76 Ag1A Ag5 167.2(9) . . ?
C76 Ag1A Ag7 123.0(9) . . ?
C76 Ag1A C21 143.9(11) . . ?
C76 Ag1A C14 32.2(10) . . ?
W8 O43 Ag17 109.8(4) . 3_666 ?
W8 O43 Ag22 132.6(5) . 3_666 ?
W8 O43 Ag19 110.9(5) . 3_666 ?
Ag17 O43 Ag22 111.8(4) 3_666 3_666 ?
Ag17 O43 Ag19 93.7(3) 3_666 3_666 ?
Ag22 O43 Ag19 88.0(3) 3_666 3_666 ?
W1 O3 Ag10 119.4(5) . . ?
W4 O3 W1 117.9(5) . . ?
W4 O3 Ag10 111.8(5) . . ?
W4 O17 W5 149.0(6) . . ?
W4 O17 Ag24 110.5(5) . . ?
W5 O17 Ag24 99.5(4) . . ?
W4 O7 Ag17 127.6(5) . . ?
W4 O7 Ag19 125.3(5) . . ?
Ag19 O7 Ag17 104.7(4) . . ?
W9 O37 Ag3 127.9(6) . . ?
W9 O37 Ag22 127.7(5) . 3_666 ?
W9 O37 Ag21 109.3(5) . 3_666 ?
Ag3 O37 Ag22 89.5(4) . 3_666 ?
Ag3 O37 Ag21 85.4(3) . 3_666 ?
Ag22 O37 Ag21 108.8(4) 3_666 3_666 ?
W6 O44 W7 90.6(3) . . ?
W5 O44 W6 90.9(4) . . ?
W5 O44 W7 91.0(4) . . ?
As O44 W6 119.5(5) . . ?
As O44 W5 120.0(5) . . ?
As O44 W7 133.9(6) . . ?
W1 O13 Ag8 109.1(4) . . ?
W2 O13 W1 120.0(5) . . ?
W2 O13 Ag8 107.6(5) . . ?
W1 O29 Ag17 131.7(5) . . ?
W1 O29 Ag3 115.7(5) . . ?
Ag17 O29 Ag3 101.1(4) . . ?
W8 O2 W9 91.5(4) . . ?
W8 O2 W3 91.8(4) . . ?
W9 O2 W3 90.6(4) . . ?
As O2 W8 117.5(5) . . ?
As O2 W9 123.8(5) . . ?
As O2 W3 131.3(5) . . ?
W6 O42 Ag17 115.5(5) . 3_666 ?
W6 O42 Ag3 114.9(5) . 3_666 ?
W6 O42 Ag22 143.0(5) . . ?
Ag17 O42 Ag3 93.8(3) 3_666 3_666 ?
Ag17 O42 Ag22 95.2(3) 3_666 . ?
Ag22 O42 Ag3 81.0(3) . 3_666 ?
W1 O35 W9 147.6(6) . . ?
W1 O35 Ag5 107.9(5) . . ?
W9 O35 Ag5 102.2(4) . . ?
W2 O23 W4 122.4(5) . . ?
W9 O25 W8 121.3(6) . . ?
W3 O27 W8 121.2(5) . . ?
W7 O41 W3 157.3(6) . . ?
W8 O15 W6 148.7(6) . . ?
W6 O40 Ag23 119.8(5) . . ?
W5 O40 W6 116.2(5) . . ?
W5 O40 Ag23 116.2(6) . . ?
W3 O39 Ag5 100.2(5) . . ?
W2 O39 W3 150.3(7) . . ?
W2 O39 Ag5 107.2(5) . . ?
W9 O33 Ag2A 122.2(6) . . ?
W1 O46 Ag4 124.6(5) . . ?
W1 O46 Ag6 138.0(6) . . ?
Ag6 O46 Ag4 97.4(4) . . ?
W7 O21 W6 124.6(5) . . ?
W5 O22 Ag22 141.9(6) . . ?
W5 O22 Ag19 119.3(6) . . ?
Ag19 O22 Ag22 94.5(4) . . ?
W5 O31 Ag24 98.3(5) . . ?
W7 O31 W5 120.1(6) . . ?
W7 O31 Ag24 109.6(5) . . ?
W2 O24 W7 149.8(7) . . ?
W8 O12 Ag18 119.1(5) . 3_666 ?
W9 O26 Ag5 104.4(4) . . ?
W3 O26 W9 121.9(6) . . ?
W3 O26 Ag5 102.8(6) . . ?
Ag6 O28 Ag10 111.7(7) . . ?
N4 O28 Ag10 114.1(16) . . ?
N4 O28 Ag6 103.8(15) . . ?
W1 O14 W2 92.8(4) . . ?
W4 O14 W1 93.4(4) . . ?
W4 O14 W2 91.3(3) . . ?
As O14 W1 117.4(5) . . ?
As O14 W4 119.6(6) . . ?
As O14 W2 133.0(5) . . ?
W5 O30 Ag20 126.4(6) . . ?
Ag12 O8 Ag15 124.2(8) . . ?
N3 O8 Ag12 105.4(14) . . ?
N3 O8 Ag15 117.5(15) . . ?
Ag17 C7 Ag9 83.5(10) . . ?
Ag17 C7 Ag10 98.8(11) . . ?
Ag17 C7 Ag11 79.9(9) . . ?
Ag9 C7 Ag10 93.2(11) . . ?
Ag9 C7 Ag11 160.5(14) . . ?
Ag11 C7 Ag10 79.4(9) . . ?
C30 C7 Ag17 139(2) . . ?
C30 C7 Ag9 103(2) . . ?
C30 C7 Ag10 121(2) . . ?
C30 C7 Ag11 97(2) . . ?
O32 N4 O28 122(2) . . ?
O32 N4 O19 121(2) . . ?
O19 N4 O28 116(2) . . ?
Ag4 O18 Ag6 104.4(6) . . ?
N6 O18 Ag4 119.3(17) . . ?
N6 O18 Ag6 109.3(16) . . ?
Ag3 C24 Ag9 90.6(10) . . ?
Ag3 C24 Ag4 84.5(9) . . ?
Ag3 C24 Ag23 73.5(8) . 3_666 ?
Ag9 C24 Ag4 103.5(11) . . ?
Ag9 C24 Ag23 134.1(12) . 3_666 ?
Ag4 C24 Ag23 116.9(12) . 3_666 ?
C51 C24 Ag3 167(3) . . ?
C51 C24 Ag9 94(2) . . ?
C51 C24 Ag4 106(2) . . ?
C51 C24 Ag23 95(2) . 3_666 ?
C33 O9 Ag18 119.2(18) . . ?
C30 C28 C80 108(2) . . ?
C30 C28 C74 105(2) . . ?
C80 C28 C74 108(2) . . ?
C78 C28 C30 111(2) . . ?
C78 C28 C80 114(2) . . ?
C78 C28 C74 110(2) . . ?
C47 O4 Ag23 124.9(17) . . ?
O34 N3 O8 122(2) . . ?
O34 N3 O36 122(2) . . ?
O36 N3 O8 116(2) . . ?
C7 C30 Ag11 57.6(18) . . ?
C7 C30 C28 177(3) . . ?
C28 C30 Ag11 120.7(18) . . ?
Ag14 C35 Ag15 81.7(9) . . ?
Ag14 C35 Ag24 93.7(11) . . ?
Ag15 C35 Ag24 95.1(11) . . ?
C59 C35 Ag14 146(3) . . ?
C59 C35 Ag15 131(2) . . ?
C59 C35 Ag24 78(2) . . ?
Ag19 C40 Ag21 86.7(11) . . ?
Ag19 C40 Ag18 78.8(9) . . ?
Ag19 C40 Ag20 91.3(11) . . ?
Ag21 C40 Ag20 81.6(8) . . ?
Ag18 C40 Ag21 152.6(13) . . ?
Ag18 C40 Ag20 121.4(12) . . ?
C57 C40 Ag19 171(2) . . ?
C57 C40 Ag21 99(2) . . ?
C57 C40 Ag18 94(2) . . ?
C57 C40 Ag20 96(2) . . ?
C72 C45 Ag14 66.4(18) . . ?
C72 C45 C50 173(3) . . ?
C50 C45 Ag14 119.9(18) . . ?
Ag6 C49 Ag8 88.0(10) . . ?
Ag7 C49 Ag8 84.1(10) . . ?
Ag7 C49 Ag6 90.7(11) . . ?
C41 C49 Ag8 118(2) . . ?
C41 C49 Ag6 98(2) . . ?
C41 C49 Ag7 157(3) . . ?
C24 C51 Ag9 59.3(19) . . ?
C24 C51 C48 178(3) . . ?
C48 C51 Ag9 122.6(19) . . ?
C70 O20 Ag20 113.5(17) . . ?
H32A C32 H32B 109.5 . . ?
H32A C32 H32C 109.5 . . ?
H32B C32 H32C 109.5 . . ?
C50 C32 H32A 109.5 . . ?
C50 C32 H32B 109.5 . . ?
C50 C32 H32C 109.5 . . ?
C66 C54 Ag15 58.3(19) . . ?
C66 C54 C31 172(3) . . ?
C31 C54 Ag15 128.9(18) . . ?
Ag11 C55 Ag12 82.6(10) . . ?
Ag11 C55 Ag16 101.7(12) . . ?
Ag11 C55 Ag18 79.8(9) . . ?
Ag12 C55 Ag18 153.7(14) . . ?
Ag16 C55 Ag12 83.7(9) . . ?
Ag16 C55 Ag18 80.8(9) . . ?
C36 C55 Ag11 147(2) . . ?
C36 C55 Ag12 102(2) . . ?
C36 C55 Ag16 111(2) . . ?
C36 C55 Ag18 104(2) . . ?
C40 C57 Ag18 60.1(17) . . ?
C40 C57 C60 177(3) . . ?
C60 C57 Ag18 118.0(18) . . ?
Ag10 C64 Ag12 84.8(10) . . ?
Ag13 C64 Ag10 89.2(11) . . ?
Ag13 C64 Ag12 86.5(9) . . ?
C25 C64 Ag10 130(2) . . ?
C25 C64 Ag13 137(2) . . ?
C25 C64 Ag12 111(2) . . ?
Ag15 C66 Ag20 114.1(13) . . ?
Ag16 C66 Ag15 92.0(11) . . ?
Ag16 C66 Ag20 81.2(10) . . ?
C54 C66 Ag15 95(2) . . ?
C54 C66 Ag16 153(3) . . ?
C54 C66 Ag20 119(2) . . ?
Ag14 C72 Ag8 122.9(12) . . ?
Ag13 C72 Ag14 99.3(12) . . ?
Ag13 C72 Ag8 83.1(9) . . ?
C45 C72 Ag14 83.7(19) . . ?
C45 C72 Ag13 169(3) . . ?
C45 C72 Ag8 105(2) . . ?
C49 C41 Ag6 56.3(18) . . ?
C49 C41 C38 175(3) . . ?
C38 C41 Ag6 125.7(18) . . ?
C64 C25 C44 176(3) . . ?
C58 N7 C67 118(2) . . ?
C47 N7 C58 121(3) . . ?
C47 N7 C67 120(2) . . ?
C35 C59 Ag24 71.8(19) . . ?
C35 C59 C34 167(3) . . ?
C34 C59 Ag24 117.7(17) . . ?
C57 C60 C82 105(2) . . ?
C57 C60 C71 108(2) . . ?
C57 C60 C17 108(2) . . ?
C71 C60 C82 110(2) . . ?
C17 C60 C82 113(2) . . ?
C17 C60 C71 112(2) . . ?
C25 C44 C18 110(2) . . ?
C25 C44 C11 109.6(19) . . ?
C25 C44 C4 108.6(19) . . ?
C11 C44 C18 108.2(13) . . ?
C11 C44 C4 112.8(14) . . ?
C4 C44 C18 107.8(14) . . ?
O9 C33 H33 115.3 . . ?
O9 C33 N5 129(3) . . ?
N5 C33 H33 115.3 . . ?
C21 C46 Ag5 64(2) . . ?
C21 C46 C77 170(3) . . ?
C77 C46 Ag5 123(2) . . ?
H27A C27 H27B 109.5 . . ?
H27A C27 H27C 109.5 . . ?
H27B C27 H27C 109.5 . . ?
C50 C27 H27A 109.5 . . ?
C50 C27 H27B 109.5 . . ?
C50 C27 H27C 109.5 . . ?
C51 C48 C81 107(2) . . ?
C51 C48 C37 106(2) . . ?
C68 C48 C51 111(2) . . ?
C68 C48 C81 111(2) . . ?
C68 C48 C37 114(2) . . ?
C37 C48 C81 108(2) . . ?
C55 C36 C23 178(3) . . ?
C45 C50 C32 110(2) . . ?
C45 C50 C27 104(2) . . ?
C45 C50 C52 111(2) . . ?
C27 C50 C32 111(2) . . ?
C52 C50 C32 110(2) . . ?
C52 C50 C27 111(2) . . ?
Ag5 C21 Ag1A 78.7(9) . . ?
Ag5 C21 Ag1B 85.8(10) . . ?
Ag7 C21 Ag5 103.8(13) . . ?
Ag7 C21 Ag1A 91.8(11) . . ?
Ag7 C21 Ag1B 72.8(9) . . ?
C46 C21 Ag5 88(2) . . ?
C46 C21 Ag7 134(3) . . ?
C46 C21 Ag1A 134(3) . . ?
C46 C21 Ag1B 153(3) . . ?
C50 C52 H52A 109.5 . . ?
C50 C52 H52B 109.5 . . ?
C50 C52 H52C 109.5 . . ?
H52A C52 H52B 109.5 . . ?
H52A C52 H52C 109.5 . . ?
H52B C52 H52C 109.5 . . ?
C41 C38 C62 110(2) . . ?
C41 C38 C19 107(2) . . ?
C16 C38 C41 115(2) . . ?
C16 C38 C62 119(2) . . ?
C16 C38 C19 105(2) . . ?
C62 C38 C19 99.6(18) . . ?
H53A C53 H53B 109.5 . . ?
H53A C53 H53C 109.5 . . ?
H53B C53 H53C 109.5 . . ?
N5 C53 H53A 109.5 . . ?
N5 C53 H53B 109.5 . . ?
N5 C53 H53C 109.5 . . ?
C54 C31 C39 111(2) . . ?
C54 C31 C5 102(2) . . ?
C39 C31 C5 118(2) . . ?
C9 C31 C54 112(2) . . ?
C9 C31 C39 115(2) . . ?
C9 C31 C5 97(2) . . ?
C28 C80 H80A 109.5 . . ?
C28 C80 H80B 109.5 . . ?
C28 C80 H80C 109.5 . . ?
H80A C80 H80B 109.5 . . ?
H80A C80 H80C 109.5 . . ?
H80B C80 H80C 109.5 . . ?
C48 C81 H81A 109.5 . . ?
C48 C81 H81B 109.5 . . ?
C48 C81 H81C 109.5 . . ?
H81A C81 H81B 109.5 . . ?
H81A C81 H81C 109.5 . . ?
H81B C81 H81C 109.5 . . ?
C60 C82 H82A 109.5 . . ?
C60 C82 H82B 109.5 . . ?
C60 C82 H82C 109.5 . . ?
H82A C82 H82B 109.5 . . ?
H82A C82 H82C 109.5 . . ?
H82B C82 H82C 109.5 . . ?
N7 C58 H58A 109.5 . . ?
N7 C58 H58B 109.5 . . ?
N7 C58 H58C 109.5 . . ?
H58A C58 H58B 109.5 . . ?
H58A C58 H58C 109.5 . . ?
H58B C58 H58C 109.5 . . ?
H42A C42 H42B 109.5 . . ?
H42A C42 H42C 109.5 . . ?
H42B C42 H42C 109.5 . . ?
C23 C42 H42A 109.5 . . ?
C23 C42 H42B 109.5 . . ?
C23 C42 H42C 109.5 . . ?
C48 C68 H68A 109.5 . . ?
C48 C68 H68B 109.5 . . ?
C48 C68 H68C 109.5 . . ?
H68A C68 H68B 109.5 . . ?
H68A C68 H68C 109.5 . . ?
H68B C68 H68C 109.5 . . ?
O20 C70 H70 120.2 . . ?
O20 C70 N2 120(3) . . ?
N2 C70 H70 120.2 . . ?
C60 C71 H71A 109.5 . . ?
C60 C71 H71B 109.5 . . ?
C60 C71 H71C 109.5 . . ?
H71A C71 H71B 109.5 . . ?
H71A C71 H71C 109.5 . . ?
H71B C71 H71C 109.5 . . ?
H22A C22 H22B 109.5 . . ?
H22A C22 H22C 109.5 . . ?
H22B C22 H22C 109.5 . . ?
C23 C22 H22A 109.5 . . ?
C23 C22 H22B 109.5 . . ?
C23 C22 H22C 109.5 . . ?
C46 C77 C20 113(2) . . ?
C46 C77 C2 113(3) . . ?
C46 C77 C43 111(2) . . ?
C20 C77 C2 117(2) . . ?
C20 C77 C43 106(2) . . ?
C2 C77 C43 96(2) . . ?
C31 C39 H39A 109.5 . . ?
C31 C39 H39B 109.5 . . ?
C31 C39 H39C 109.5 . . ?
H39A C39 H39B 109.5 . . ?
H39A C39 H39C 109.5 . . ?
H39B C39 H39C 109.5 . . ?
C28 C78 H78A 109.5 . . ?
C28 C78 H78B 109.5 . . ?
C28 C78 H78C 109.5 . . ?
H78A C78 H78B 109.5 . . ?
H78A C78 H78C 109.5 . . ?
H78B C78 H78C 109.5 . . ?
C48 C37 H37A 109.5 . . ?
C48 C37 H37B 109.5 . . ?
C48 C37 H37C 109.5 . . ?
H37A C37 H37B 109.5 . . ?
H37A C37 H37C 109.5 . . ?
H37B C37 H37C 109.5 . . ?
H79A C79 H79B 109.5 . . ?
H79A C79 H79C 109.5 . . ?
H79B C79 H79C 109.5 . . ?
C23 C79 H79A 109.5 . . ?
C23 C79 H79B 109.5 . . ?
C23 C79 H79C 109.5 . . ?
C60 C17 H17A 109.5 . . ?
C60 C17 H17B 109.5 . . ?
C60 C17 H17C 109.5 . . ?
H17A C17 H17B 109.5 . . ?
H17A C17 H17C 109.5 . . ?
H17B C17 H17C 109.5 . . ?
N7 C67 H67A 109.5 . . ?
N7 C67 H67B 109.5 . . ?
N7 C67 H67C 109.5 . . ?
H67A C67 H67B 109.5 . . ?
H67A C67 H67C 109.5 . . ?
H67B C67 H67C 109.5 . . ?
C77 C20 H20A 109.5 . . ?
C77 C20 H20B 109.5 . . ?
C77 C20 H20C 109.5 . . ?
H20A C20 H20B 109.5 . . ?
H20A C20 H20C 109.5 . . ?
H20B C20 H20C 109.5 . . ?
C28 C74 H74A 109.5 . . ?
C28 C74 H74B 109.5 . . ?
C28 C74 H74C 109.5 . . ?
H74A C74 H74B 109.5 . . ?
H74A C74 H74C 109.5 . . ?
H74B C74 H74C 109.5 . . ?
C31 C9 H9A 109.5 . . ?
C31 C9 H9B 109.5 . . ?
C31 C9 H9C 109.5 . . ?
H9A C9 H9B 109.5 . . ?
H9A C9 H9C 109.5 . . ?
H9B C9 H9C 109.5 . . ?
C77 C2 H2A 109.5 . . ?
C77 C2 H2B 109.5 . . ?
C77 C2 H2C 109.5 . . ?
H2A C2 H2B 109.5 . . ?
H2A C2 H2C 109.5 . . ?
H2B C2 H2C 109.5 . . ?
C77 C43 H43A 109.5 . . ?
C77 C43 H43B 109.5 . . ?
C77 C43 H43C 109.5 . . ?
H43A C43 H43B 109.5 . . ?
H43A C43 H43C 109.5 . . ?
H43B C43 H43C 109.5 . . ?
C31 C5 H5A 109.5 . . ?
C31 C5 H5B 109.5 . . ?
C31 C5 H5C 109.5 . . ?
H5A C5 H5B 109.5 . . ?
H5A C5 H5C 109.5 . . ?
H5B C5 H5C 109.5 . . ?
C70 N2 C10 125(3) . . ?
C70 N2 C29 118(3) . . ?
C29 N2 C10 116.6(19) . . ?
N2 C10 H10A 109.5 . . ?
N2 C10 H10B 109.5 . . ?
N2 C10 H10C 109.5 . . ?
H10A C10 H10B 109.5 . . ?
H10A C10 H10C 109.5 . . ?
H10B C10 H10C 109.5 . . ?
N2 C29 H29A 109.5 . . ?
N2 C29 H29B 109.5 . . ?
N2 C29 H29C 109.5 . . ?
H29A C29 H29B 109.5 . . ?
H29A C29 H29C 109.5 . . ?
H29B C29 H29C 109.5 . . ?
H3A C3 H3B 109.5 . . ?
H3A C3 H3C 109.5 . . ?
H3B C3 H3C 109.5 . . ?
C34 C3 H3A 109.5 . . ?
C34 C3 H3B 109.5 . . ?
C34 C3 H3C 109.5 . . ?
C59 C34 C3 108.5(19) . . ?
C59 C34 C12 106.0(19) . . ?
C59 C34 C56 110.5(19) . . ?
C3 C34 C56 111(2) . . ?
C12 C34 C3 111.0(15) . . ?
C12 C34 C56 110.2(14) . . ?
C34 C12 H12A 109.5 . . ?
C34 C12 H12B 109.5 . . ?
C34 C12 H12C 109.5 . . ?
H12A C12 H12B 109.5 . . ?
H12A C12 H12C 109.5 . . ?
H12B C12 H12C 109.5 . . ?
C34 C56 H56A 109.5 . . ?
C34 C56 H56B 109.5 . . ?
C34 C56 H56C 109.5 . . ?
H56A C56 H56B 109.5 . . ?
H56A C56 H56C 109.5 . . ?
H56B C56 H56C 109.5 . . ?
O4 C47 N7 123(3) . . ?
O4 C47 H47 118.4 . . ?
N7 C47 H47 118.4 . . ?
C38 C16 H16A 109.5 . . ?
C38 C16 H16B 109.5 . . ?
C38 C16 H16C 109.5 . . ?
H16A C16 H16B 109.5 . . ?
H16A C16 H16C 109.5 . . ?
H16B C16 H16C 109.5 . . ?
C38 C62 H62A 109.5 . . ?
C38 C62 H62B 109.5 . . ?
C38 C62 H62C 109.5 . . ?
H62A C62 H62B 109.5 . . ?
H62A C62 H62C 109.5 . . ?
H62B C62 H62C 109.5 . . ?
C44 C18 H18A 109.5 . . ?
C44 C18 H18B 109.5 . . ?
C44 C18 H18C 109.5 . . ?
H18A C18 H18B 109.5 . . ?
H18A C18 H18C 109.5 . . ?
H18B C18 H18C 109.5 . . ?
C44 C11 H11A 109.5 . . ?
C44 C11 H11B 109.5 . . ?
C44 C11 H11C 109.5 . . ?
H11A C11 H11B 109.5 . . ?
H11A C11 H11C 109.5 . . ?
H11B C11 H11C 109.5 . . ?
C33 N5 C53 114(3) . . ?
C33 N5 C75 115(2) . . ?
C53 N5 C75 129(2) . . ?
C73 C6 C76 101.5(19) . . ?
C73 C6 C61 118(2) . . ?
C73 C6 C26 107.0(16) . . ?
C61 C6 C76 106(2) . . ?
C61 C6 C26 108.8(17) . . ?
C26 C6 C76 116(2) . . ?
H65A C65 H65B 109.5 . . ?
H65A C65 H65C 109.5 . . ?
H65B C65 H65C 109.5 . . ?
C1 C65 H65A 109.5 . . ?
C1 C65 H65B 109.5 . . ?
C1 C65 H65C 109.5 . . ?
C44 C4 H4A 109.5 . . ?
C44 C4 H4B 109.5 . . ?
C44 C4 H4C 109.5 . . ?
H4A C4 H4B 109.5 . . ?
H4A C4 H4C 109.5 . . ?
H4B C4 H4C 109.5 . . ?
C8 C1 C65 112(2) . . ?
C8 C1 C69 107(2) . . ?
C8 C1 C13 111(2) . . ?
C69 C1 C65 109(2) . . ?
C69 C1 C13 108(2) . . ?
C13 C1 C65 109(2) . . ?
C1 C8 H8A 109.5 . . ?
C1 C8 H8B 109.5 . . ?
C1 C8 H8C 109.5 . . ?
H8A C8 H8B 109.5 . . ?
H8A C8 H8C 109.5 . . ?
H8B C8 H8C 109.5 . . ?
C1 C69 H69A 109.5 . . ?
C1 C69 H69B 109.5 . . ?
C1 C69 H69C 109.5 . . ?
H69A C69 H69B 109.5 . . ?
H69A C69 H69C 109.5 . . ?
H69B C69 H69C 109.5 . . ?
O18 N6 O5 115(2) . . ?
O18 N6 O10 125(2) . . ?
O10 N6 O5 109(2) . . ?
Ag21 C15 Ag23 95.0(11) . . ?
Ag21 C15 Ag2A 90.3(9) . 3_666 ?
Ag23 C15 Ag2A 105.5(11) . 3_666 ?
C13 C15 Ag21 154(2) . . ?
C13 C15 Ag23 111(2) . . ?
C13 C15 Ag2A 81(2) . 3_666 ?
C13 C15 Ag2B 79(2) . 3_666 ?
Ag2B C15 Ag21 94.4(12) 3_666 . ?
Ag2B C15 Ag23 99.7(14) 3_666 . ?
C36 C23 C42 107(2) . . ?
C36 C23 C22 109(2) . . ?
C36 C23 C79 113(2) . . ?
C42 C23 C22 109(2) . . ?
C79 C23 C42 111(2) . . ?
C79 C23 C22 109(2) . . ?
C1 C13 Ag2A 121.9(17) . 3_666 ?
C1 C13 Ag2B 131(2) . 3_666 ?
C15 C13 Ag2A 70.4(18) . 3_666 ?
C15 C13 C1 167(3) . . ?
C15 C13 Ag2B 61.0(19) . 3_666 ?
N5 C75 H75A 109.5 . . ?
N5 C75 H75B 109.5 . . ?
N5 C75 H75C 109.5 . . ?
H75A C75 H75B 109.5 . . ?
H75A C75 H75C 109.5 . . ?
H75B C75 H75C 109.5 . . ?
C38 C19 H19A 109.5 . . ?
C38 C19 H19B 109.5 . . ?
C38 C19 H19C 109.5 . . ?
H19A C19 H19B 109.5 . . ?
H19A C19 H19C 109.5 . . ?
H19B C19 H19C 109.5 . . ?
Ag4 C14 Ag2B 75.8(9) . . ?
Ag4 C14 Ag1B 93.1(11) . . ?
Ag2A C14 Ag4 81.6(11) . . ?
Ag1A C14 Ag4 107.4(13) . . ?
Ag1A C14 Ag2A 117.3(13) . . ?
C76 C14 Ag4 133(3) . . ?
C76 C14 Ag2A 142(3) . . ?
C76 C14 Ag1A 73(2) . . ?
C76 C14 Ag2B 142(3) . . ?
C76 C14 Ag1B 73(2) . . ?
Ag1B C14 Ag2B 137.7(12) . . ?
C6 C73 H73A 109.5 . . ?
C6 C73 H73B 109.5 . . ?
C6 C73 H73C 109.5 . . ?
H73A C73 H73B 109.5 . . ?
H73A C73 H73C 109.5 . . ?
H73B C73 H73C 109.5 . . ?
C6 C76 Ag1A 111.8(16) . . ?
C6 C76 Ag1B 107.7(16) . . ?
C14 C76 Ag1A 74(2) . . ?
C14 C76 C6 174(3) . . ?
C14 C76 Ag1B 77(2) . . ?
C6 C61 H61A 109.5 . . ?
C6 C61 H61B 109.5 . . ?
C6 C61 H61C 109.5 . . ?
H61A C61 H61B 109.5 . . ?
H61A C61 H61C 109.5 . . ?
H61B C61 H61C 109.5 . . ?
C6 C26 H26A 109.5 . . ?
C6 C26 H26B 109.5 . . ?
C6 C26 H26C 109.5 . . ?
H26A C26 H26B 109.5 . . ?
H26A C26 H26C 109.5 . . ?
H26B C26 H26C 109.5 . . ?
Ag4 Ag2B Ag3 58.44(19) . . ?
Ag21 Ag2B Ag3 67.5(2) 3_666 . ?
Ag21 Ag2B Ag4 125.2(3) 3_666 . ?
Ag21 Ag2B Ag23 67.2(5) 3_666 3_666 ?
Ag23 Ag2B Ag3 56.5(3) 3_666 . ?
Ag23 Ag2B Ag4 88.7(3) 3_666 . ?
C15 Ag2B Ag3 91.9(12) 3_666 . ?
C15 Ag2B Ag4 135.5(13) 3_666 . ?
C15 Ag2B Ag21 49.4(10) 3_666 3_666 ?
C15 Ag2B Ag23 46.9(11) 3_666 3_666 ?
C15 Ag2B C13 39.7(13) 3_666 3_666 ?
C15 Ag2B C14 165.9(12) 3_666 . ?
C13 Ag2B Ag3 124.3(14) 3_666 . ?
C13 Ag2B Ag4 130.4(10) 3_666 . ?
C13 Ag2B Ag21 86.5(12) 3_666 3_666 ?
C13 Ag2B Ag23 68.2(12) 3_666 3_666 ?
C13 Ag2B C14 127.1(11) 3_666 . ?
C14 Ag2B Ag3 95.8(8) . . ?
C14 Ag2B Ag4 43.5(7) . . ?
C14 Ag2B Ag21 144.8(10) . 3_666 ?
C14 Ag2B Ag23 130.3(7) . 3_666 ?
Ag5 Ag1B Ag4 112.44(15) . . ?
Ag7 Ag1B Ag4 118.3(3) . . ?
Ag7 Ag1B Ag5 73.87(12) . . ?
C21 Ag1B Ag4 156.0(8) . . ?
C21 Ag1B Ag5 47.0(7) . . ?
C21 Ag1B Ag7 50.7(8) . . ?
C21 Ag1B C14 152.2(11) . . ?
C21 Ag1B C76 138.0(11) . . ?
C14 Ag1B Ag4 41.0(7) . . ?
C14 Ag1B Ag5 119.6(7) . . ?
C14 Ag1B Ag7 157.0(8) . . ?
C76 Ag1B Ag4 64.0(8) . . ?
C76 Ag1B Ag5 137.1(8) . . ?
C76 Ag1B Ag7 148.0(8) . . ?
C76 Ag1B C14 29.1(9) . . ?

loop_
_geom_bond_atom_site_label_1
_geom_bond_atom_site_label_2
_geom_bond_distance
_geom_bond_site_symmetry_2
_geom_bond_publ_flag
W1 O3 1.968(12) . ?
W1 O13 2.013(9) . ?
W1 O29 1.756(10) . ?
W1 O35 1.866(12) . ?
W1 O46 1.751(10) . ?
W1 O14 2.317(10) . ?
W4 O3 1.950(11) . ?
W4 O17 1.933(10) . ?
W4 O7 1.774(10) . ?
W4 O23 2.003(10) . ?
W4 O38 1.726(13) . ?
W4 O14 2.297(11) . ?
W6 O44 2.358(10) . ?
W6 O42 1.779(10) . ?
W6 O15 1.908(13) . ?
W6 O40 1.958(12) . ?
W6 O45 1.709(11) . ?
W6 O21 2.019(10) . ?
W8 O43 1.765(10) . ?
W8 O2 2.290(11) . ?
W8 O25 1.980(11) . ?
W8 O27 2.025(10) . ?
W8 O15 1.892(12) . ?
W8 O12 1.728(12) . ?
W9 O37 1.786(10) . ?
W9 O2 2.414(10) . ?
W9 O35 1.961(11) . ?
W9 O25 1.886(11) . ?
W9 O33 1.730(12) . ?
W9 O26 1.993(10) . ?
W5 O17 1.950(10) . ?
W5 O44 2.279(12) . ?
W5 O40 1.935(11) . ?
W5 O22 1.780(11) . ?
W5 O31 2.026(11) . ?
W5 O30 1.712(13) . ?
W3 O2 2.421(10) . ?
W3 O27 1.860(11) . ?
W3 O41 1.891(13) . ?
W3 O39 1.960(12) . ?
W3 O26 1.938(13) . ?
W3 O16 1.656(13) . ?
W7 O44 2.447(9) . ?
W7 O41 1.891(14) . ?
W7 O21 1.838(11) . ?
W7 O31 1.865(14) . ?
W7 O24 1.986(11) . ?
W7 O1 1.699(12) . ?
W2 O13 1.957(10) . ?
W2 O23 1.851(12) . ?
W2 O39 1.890(13) . ?
W2 O24 1.882(11) . ?
W2 O6 1.691(11) . ?
W2 O14 2.427(10) . ?
Ag17 Ag9 2.9500(19) . ?
Ag17 Ag11 2.8637(19) . ?
Ag17 O43 2.471(10) 3_666 ?
Ag17 O7 2.399(9) . ?
Ag17 O29 2.311(10) . ?
Ag17 O42 2.353(10) 3_666 ?
Ag17 C7 2.18(3) . ?
Ag3 Ag22 3.2383(19) 3_666 ?
Ag3 Ag9 3.1006(18) . ?
Ag3 Ag4 2.9421(19) . ?
Ag3 Ag21 3.255(2) 3_666 ?
Ag3 Ag23 2.8510(19) 3_666 ?
Ag3 Ag2A 3.221(4) . ?
Ag3 O37 2.240(10) . ?
Ag3 O29 2.368(10) . ?
Ag3 O42 2.592(10) 3_666 ?
Ag3 C24 2.12(3) . ?
Ag3 Ag2B 3.058(8) . ?
Ag22 Ag22 2.715(3) 3_666 ?
Ag22 As 2.8439(18) 3_666 ?
Ag22 O43 2.499(10) 3_666 ?
Ag22 O37 2.358(11) 3_666 ?
Ag22 O42 2.387(10) . ?
Ag22 O22 2.426(11) . ?
Ag19 Ag11 3.2549(19) . ?
Ag19 Ag21 3.065(2) . ?
Ag19 Ag16 3.162(2) . ?
Ag19 Ag18 2.833(2) . ?
Ag19 Ag20 3.216(2) . ?
Ag19 O43 2.525(10) 3_666 ?
Ag19 O7 2.201(11) . ?
Ag19 O22 2.326(12) . ?
Ag19 C40 2.12(3) . ?
Ag9 Ag10 3.2957(19) . ?
Ag9 C7 2.25(3) . ?
Ag9 C24 2.25(3) . ?
Ag9 C51 2.61(3) . ?
Ag10 Ag11 2.912(2) . ?
Ag10 Ag13 3.0107(17) . ?
Ag10 Ag12 3.025(2) . ?
Ag10 O3 2.495(10) . ?
Ag10 O28 2.468(18) . ?
Ag10 C7 2.29(3) . ?
Ag10 C64 2.22(3) . ?
Ag4 Ag2A 2.736(3) . ?
Ag4 Ag1A 3.369(7) . ?
Ag4 O46 2.563(12) . ?
Ag4 O18 2.384(18) . ?
Ag4 C24 2.26(3) . ?
Ag4 C14 2.11(3) . ?
Ag4 Ag2B 2.966(16) . ?
Ag4 Ag1B 3.207(4) . ?
Ag11 Ag12 2.955(2) . ?
Ag11 Ag16 3.337(2) . ?
Ag11 Ag18 2.991(2) . ?
Ag11 C7 2.28(3) . ?
Ag11 C30 2.68(3) . ?
Ag11 C55 2.14(3) . ?
Ag14 Ag13 3.2963(19) . ?
Ag14 Ag15 2.809(2) . ?
Ag14 Ag24 3.183(2) . ?
Ag14 C35 2.13(3) . ?
Ag14 C45 2.45(3) . ?
Ag14 C72 2.26(3) . ?
Ag13 Ag8 2.877(2) . ?
Ag13 Ag12 2.969(2) . ?
Ag13 C64 2.07(3) . ?
Ag13 C72 2.07(3) . ?
Ag21 Ag23 3.186(2) . ?
Ag21 Ag20 3.079(2) . ?
Ag21 Ag2A 3.184(5) 3_666 ?
Ag21 O37 2.548(11) 3_666 ?
Ag21 C40 2.34(3) . ?
Ag21 C15 2.12(3) . ?
Ag21 Ag2B 2.790(14) 3_666 ?
Ag8 Ag6 3.142(2) . ?
Ag8 Ag7 2.915(3) . ?
Ag8 O13 2.370(11) . ?
Ag8 C49 2.28(3) . ?
Ag8 C72 2.26(3) . ?
Ag6 Ag7 3.066(2) . ?
Ag6 O46 2.517(10) . ?
Ag6 O28 2.341(18) . ?
Ag6 O18 2.448(18) . ?
Ag6 C49 2.24(3) . ?
Ag6 C41 2.66(3) . ?
Ag12 Ag16 3.005(2) . ?
Ag12 O8 2.439(17) . ?
Ag12 C55 2.33(3) . ?
Ag12 C64 2.26(3) . ?
Ag23 O40 2.458(12) . ?
Ag23 C24 2.61(3) 3_666 ?
Ag23 O4 2.240(18) . ?
Ag23 C15 2.20(3) . ?
Ag23 Ag2B 2.96(2) 3_666 ?
Ag15 Ag16 3.142(2) . ?
Ag15 Ag24 3.247(3) . ?
Ag15 O8 2.536(17) . ?
Ag15 C35 2.17(3) . ?
Ag15 C54 2.59(3) . ?
Ag15 C66 2.21(3) . ?
Ag16 Ag18 3.038(2) . ?
Ag16 Ag20 2.874(2) . ?
Ag16 C55 2.17(3) . ?
Ag16 C66 2.16(3) . ?
As O44 1.778(10) . ?
As O2 1.716(12) . ?
As O14 1.770(10) . ?
Ag18 O12 2.537(12) 3_666 ?
Ag18 O9 2.209(15) . ?
Ag18 C40 2.34(3) . ?
Ag18 C55 2.50(3) . ?
Ag18 C57 2.69(3) . ?
Ag5 Ag7 3.329(3) . ?
Ag5 Ag1A 2.858(6) . ?
Ag5 O35 2.474(10) . ?
Ag5 O39 2.442(12) . ?
Ag5 O26 2.386(12) . ?
Ag5 C46 2.43(3) . ?
Ag5 C21 2.19(3) . ?
Ag5 Ag1B 2.986(5) . ?
Ag20 O30 2.362(14) . ?
Ag20 C40 2.37(3) . ?
Ag20 O20 2.422(17) . ?
Ag20 C66 2.26(3) . ?
Ag24 O17 2.391(10) . ?
Ag24 O31 2.360(12) . ?
Ag24 C35 2.23(3) . ?
Ag24 C59 2.30(3) . ?
Ag2A O33 2.442(13) . ?
Ag2A C15 2.36(3) 3_666 ?
Ag2A C13 2.47(3) 3_666 ?
Ag2A C14 2.08(3) . ?
Ag7 Ag1A 3.136(9) . ?
Ag7 C49 2.07(3) . ?
Ag7 C21 2.04(3) . ?
Ag7 Ag1B 2.519(7) . ?
Ag1A C21 2.32(3) . ?
Ag1A C14 2.07(3) . ?
Ag1A C76 2.06(3) . ?
O28 N4 1.27(3) . ?
O32 N4 1.19(3) . ?
O34 N3 1.25(3) . ?
O8 N3 1.25(3) . ?
O36 N3 1.25(2) . ?
C7 C30 1.17(3) . ?
N4 O19 1.26(3) . ?
O18 N6 1.18(3) . ?
C24 C51 1.19(3) . ?
O9 C33 1.21(3) . ?
C28 C30 1.48(4) . ?
C28 C80 1.523(18) . ?
C28 C78 1.47(3) . ?
C28 C74 1.56(4) . ?
O4 C47 1.26(3) . ?
C35 C59 1.18(3) . ?
C40 C57 1.20(4) . ?
C45 C72 1.23(3) . ?
C45 C50 1.44(4) . ?
C49 C41 1.16(3) . ?
C51 C48 1.50(3) . ?
O20 C70 1.32(3) . ?
C32 H32A 0.9800 . ?
C32 H32B 0.9800 . ?
C32 H32C 0.9800 . ?
C32 C50 1.53(4) . ?
C54 C66 1.16(3) . ?
C54 C31 1.50(4) . ?
C55 C36 1.16(4) . ?
C57 C60 1.45(4) . ?
C64 C25 1.20(3) . ?
C41 C38 1.47(4) . ?
C25 C44 1.47(3) . ?
N7 C58 1.45(3) . ?
N7 C67 1.46(3) . ?
N7 C47 1.31(3) . ?
C59 C34 1.51(3) . ?
C60 C82 1.53(4) . ?
C60 C71 1.50(3) . ?
C60 C17 1.49(4) . ?
C44 C18 1.559(13) . ?
C44 C11 1.504(16) . ?
C44 C4 1.513(17) . ?
C33 H33 0.9500 . ?
C33 N5 1.22(3) . ?
C46 C21 1.13(3) . ?
C46 C77 1.37(4) . ?
C27 H27A 0.9800 . ?
C27 H27B 0.9800 . ?
C27 H27C 0.9800 . ?
C27 C50 1.52(4) . ?
C48 C81 1.57(4) . ?
C48 C68 1.44(4) . ?
C48 C37 1.54(4) . ?
C36 C23 1.45(4) . ?
C50 C52 1.51(3) . ?
C21 Ag1B 2.20(3) . ?
C52 H52A 0.9800 . ?
C52 H52B 0.9800 . ?
C52 H52C 0.9800 . ?
C38 C16 1.39(3) . ?
C38 C62 1.52(3) . ?
C38 C19 1.70(3) . ?
C53 H53A 0.9800 . ?
C53 H53B 0.9800 . ?
C53 H53C 0.9800 . ?
C53 N5 1.45(3) . ?
C31 C39 1.50(3) . ?
C31 C9 1.48(4) . ?
C31 C5 1.516(18) . ?
C80 H80A 0.9800 . ?
C80 H80B 0.9800 . ?
C80 H80C 0.9800 . ?
C81 H81A 0.9800 . ?
C81 H81B 0.9800 . ?
C81 H81C 0.9800 . ?
C82 H82A 0.9800 . ?
C82 H82B 0.9800 . ?
C82 H82C 0.9800 . ?
C58 H58A 0.9800 . ?
C58 H58B 0.9800 . ?
C58 H58C 0.9800 . ?
C42 H42A 0.9800 . ?
C42 H42B 0.9800 . ?
C42 H42C 0.9800 . ?
C42 C23 1.514(18) . ?
C68 H68A 0.9800 . ?
C68 H68B 0.9800 . ?
C68 H68C 0.9800 . ?
C70 H70 0.9500 . ?
C70 N2 1.34(3) . ?
C71 H71A 0.9800 . ?
C71 H71B 0.9800 . ?
C71 H71C 0.9800 . ?
C22 H22A 0.9800 . ?
C22 H22B 0.9800 . ?
C22 H22C 0.9800 . ?
C22 C23 1.54(3) . ?
C77 C20 1.50(4) . ?
C77 C2 1.51(3) . ?
C77 C43 1.53(4) . ?
C39 H39A 0.9800 . ?
C39 H39B 0.9800 . ?
C39 H39C 0.9800 . ?
C78 H78A 0.9800 . ?
C78 H78B 0.9800 . ?
C78 H78C 0.9800 . ?
C37 H37A 0.9800 . ?
C37 H37B 0.9800 . ?
C37 H37C 0.9800 . ?
C79 H79A 0.9800 . ?
C79 H79B 0.9800 . ?
C79 H79C 0.9800 . ?
C79 C23 1.45(3) . ?
C17 H17A 0.9800 . ?
C17 H17B 0.9800 . ?
C17 H17C 0.9800 . ?
C67 H67A 0.9800 . ?
C67 H67B 0.9800 . ?
C67 H67C 0.9800 . ?
C20 H20A 0.9800 . ?
C20 H20B 0.9800 . ?
C20 H20C 0.9800 . ?
C74 H74A 0.9800 . ?
C74 H74B 0.9800 . ?
C74 H74C 0.9800 . ?
C9 H9A 0.9800 . ?
C9 H9B 0.9800 . ?
C9 H9C 0.9800 . ?
C2 H2A 0.9800 . ?
C2 H2B 0.9800 . ?
C2 H2C 0.9800 . ?
C43 H43A 0.9800 . ?
C43 H43B 0.9800 . ?
C43 H43C 0.9800 . ?
C5 H5A 0.9800 . ?
C5 H5B 0.9800 . ?
C5 H5C 0.9800 . ?
N2 C10 1.48(4) . ?
N2 C29 1.46(3) . ?
C10 H10A 0.9800 . ?
C10 H10B 0.9800 . ?
C10 H10C 0.9800 . ?
C29 H29A 0.9800 . ?
C29 H29B 0.9800 . ?
C29 H29C 0.9800 . ?
C3 H3A 0.9800 . ?
C3 H3B 0.9800 . ?
C3 H3C 0.9800 . ?
C3 C34 1.519(17) . ?
C34 C12 1.509(17) . ?
C34 C56 1.539(13) . ?
C12 H12A 0.9800 . ?
C12 H12B 0.9800 . ?
C12 H12C 0.9800 . ?
C56 H56A 0.9800 . ?
C56 H56B 0.9800 . ?
C56 H56C 0.9800 . ?
C47 H47 0.9500 . ?
C16 H16A 0.9800 . ?
C16 H16B 0.9800 . ?
C16 H16C 0.9800 . ?
C62 H62A 0.9800 . ?
C62 H62B 0.9800 . ?
C62 H62C 0.9800 . ?
C18 H18A 0.9800 . ?
C18 H18B 0.9800 . ?
C18 H18C 0.9800 . ?
C11 H11A 0.9800 . ?
C11 H11B 0.9800 . ?
C11 H11C 0.9800 . ?
O5 N6 1.52(3) . ?
N5 C75 1.55(4) . ?
C6 C73 1.554(17) . ?
C6 C76 1.61(4) . ?
C6 C61 1.560(17) . ?
C6 C26 1.56(3) . ?
C65 H65A 0.9800 . ?
C65 H65B 0.9800 . ?
C65 H65C 0.9800 . ?
C65 C1 1.562(18) . ?
C4 H4A 0.9800 . ?
C4 H4B 0.9800 . ?
C4 H4C 0.9800 . ?
C1 C8 1.53(4) . ?
C1 C69 1.54(4) . ?
C1 C13 1.56(4) . ?
C8 H8A 0.9800 . ?
C8 H8B 0.9800 . ?
C8 H8C 0.9800 . ?
C69 H69A 0.9800 . ?
C69 H69B 0.9800 . ?
C69 H69C 0.9800 . ?
N6 O10 1.25(3) . ?
C15 C13 1.21(3) . ?
C15 Ag2B 1.65(4) 3_666 ?
C13 Ag2B 1.86(4) 3_666 ?
C75 H75A 0.9800 . ?
C75 H75B 0.9800 . ?
C75 H75C 0.9800 . ?
C19 H19A 0.9800 . ?
C19 H19B 0.9800 . ?
C19 H19C 0.9800 . ?
C14 C76 1.15(3) . ?
C14 Ag2B 2.67(4) . ?
C14 Ag1B 2.30(3) . ?
C73 H73A 0.9800 . ?
C73 H73B 0.9800 . ?
C73 H73C 0.9800 . ?
C76 Ag1B 2.26(3) . ?
C61 H61A 0.9800 . ?
C61 H61B 0.9800 . ?
C61 H61C 0.9800 . ?
C26 H26A 0.9800 . ?
C26 H26B 0.9800 . ?
C26 H26C 0.9800 . ?

loop_
_geom_torsion_atom_site_label_1
_geom_torsion_atom_site_label_2
_geom_torsion_atom_site_label_3
_geom_torsion_atom_site_label_4
_geom_torsion
_geom_torsion_site_symmetry_1
_geom_torsion_site_symmetry_2
_geom_torsion_site_symmetry_3
_geom_torsion_site_symmetry_4
_geom_torsion_publ_flag
Ag17 C7 C30 Ag11 82(3) . . . . ?
Ag3 C24 C51 Ag9 108(12) . . . . ?
Ag22 As O44 W6 29.3(9) 3_666 . . . ?
Ag22 As O44 W5 -81.0(7) 3_666 . . . ?
Ag22 As O44 W7 153.4(4) 3_666 . . . ?
Ag22 As O2 W8 -65.7(4) 3_666 . . . ?
Ag22 As O2 W9 46.9(5) 3_666 . . . ?
Ag22 As O2 W3 174.1(6) 3_666 . . . ?
Ag22 As O14 W1 -25.0(7) 3_666 . . . ?
Ag22 As O14 W4 86.7(5) 3_666 . . . ?
Ag22 As O14 W2 -149.0(5) 3_666 . . . ?
Ag9 C7 C30 Ag11 177(2) . . . . ?
Ag9 C51 C48 C81 -176.0(17) . . . . ?
Ag9 C51 C48 C68 63(3) . . . . ?
Ag9 C51 C48 C37 -61(3) . . . . ?
Ag10 O28 N4 O32 106(2) . . . . ?
Ag10 O28 N4 O19 -68(2) . . . . ?
Ag10 C7 C30 Ag11 -82(2) . . . . ?
Ag4 O18 N6 O5 -79(2) . . . . ?
Ag4 O18 N6 O10 61(3) . . . . ?
Ag4 C24 C51 Ag9 -105.2(16) . . . . ?
Ag4 C14 C76 Ag1A 99(3) . . . . ?
Ag4 C14 C76 Ag1B 79(3) . . . . ?
Ag14 C35 C59 Ag24 -79(4) . . . . ?
Ag14 C35 C59 C34 59(16) . . . . ?
Ag14 C45 C72 Ag13 106(13) . . . . ?
Ag14 C45 C72 Ag8 -122.5(15) . . . . ?
Ag14 C45 C50 C32 -97(2) . . . . ?
Ag14 C45 C50 C27 143.5(19) . . . . ?
Ag14 C45 C50 C52 24(3) . . . . ?
Ag21 C40 C57 Ag18 -155.5(16) . . . . ?
Ag21 C15 C13 Ag2A 71(5) . . . 3_666 ?
Ag21 C15 C13 C1 -125(12) . . . . ?
Ag21 C15 C13 Ag2B 78(5) . . . 3_666 ?
Ag8 C49 C41 Ag6 -92(2) . . . . ?
Ag6 O28 N4 O32 -16(3) . . . . ?
Ag6 O28 N4 O19 170.5(17) . . . . ?
Ag6 O18 N6 O5 41(2) . . . . ?
Ag6 O18 N6 O10 -179.4(19) . . . . ?
Ag6 C41 C38 C16 96(3) . . . . ?
Ag6 C41 C38 C62 -42(3) . . . . ?
Ag6 C41 C38 C19 -148.6(17) . . . . ?
Ag12 O8 N3 O34 169.4(19) . . . . ?
Ag12 O8 N3 O36 -9(2) . . . . ?
Ag23 C24 C51 Ag9 134.9(14) 3_666 . . . ?
Ag23 O4 C47 N7 -174(2) . . . . ?
Ag23 C15 C13 Ag2A -103.2(16) . . . 3_666 ?
Ag23 C15 C13 C1 61(14) . . . . ?
Ag23 C15 C13 Ag2B -96.4(17) . . . 3_666 ?
Ag15 O8 N3 O34 26(3) . . . . ?
Ag15 O8 N3 O36 -152.4(16) . . . . ?
Ag15 C35 C59 Ag24 86(3) . . . . ?
Ag15 C35 C59 C34 -136(12) . . . . ?
Ag15 C54 C66 Ag16 -105(6) . . . . ?
Ag15 C54 C66 Ag20 121(2) . . . . ?
Ag15 C54 C31 C39 79(3) . . . . ?
Ag15 C54 C31 C9 -150.7(18) . . . . ?
Ag15 C54 C31 C5 -48(3) . . . . ?
Ag18 O9 C33 N5 171(3) . . . . ?
Ag18 C57 C60 C82 69(2) . . . . ?
Ag18 C57 C60 C71 -172.8(17) . . . . ?
Ag18 C57 C60 C17 -51(3) . . . . ?
Ag5 C46 C21 Ag7 108(3) . . . . ?
Ag5 C46 C21 Ag1A -73(3) . . . . ?
Ag5 C46 C21 Ag1B -77(5) . . . . ?
Ag5 C46 C77 C20 179.3(19) . . . . ?
Ag5 C46 C77 C2 -46(3) . . . . ?
Ag5 C46 C77 C43 61(3) . . . . ?
Ag20 C40 C57 Ag18 122.1(14) . . . . ?
Ag20 O20 C70 N2 167.4(19) . . . . ?
Ag24 C35 C59 C34 138(14) . . . . ?
Ag24 C59 C34 C3 49(2) . . . . ?
Ag24 C59 C34 C12 -70(2) . . . . ?
Ag24 C59 C34 C56 170.3(16) . . . . ?
Ag2A C15 C13 C1 164(13) 3_666 . . . ?
Ag2A C14 C76 Ag1A -113(3) . . . . ?
Ag7 C49 C41 Ag6 111(6) . . . . ?
O43 W8 O15 W6 -19.3(12) . . . . ?
O43 W8 O12 Ag18 68.2(6) . . . 3_666 ?
O3 W1 O29 Ag17 10.0(7) . . . . ?
O3 W1 O29 Ag3 145.8(5) . . . . ?
O3 W1 O35 W9 84.3(16) . . . . ?
O3 W1 O35 Ag5 -73.4(14) . . . . ?
O3 W1 O46 Ag4 -143.1(6) . . . . ?
O3 W1 O46 Ag6 38.6(9) . . . . ?
O3 W4 O7 Ag17 1.0(8) . . . . ?
O3 W4 O7 Ag19 -158.9(7) . . . . ?
O17 W4 O7 Ag17 -156.5(8) . . . . ?
O17 W4 O7 Ag19 43.7(7) . . . . ?
O17 W5 O22 Ag22 106.2(10) . . . . ?
O17 W5 O22 Ag19 -43.3(7) . . . . ?
O17 W5 O30 Ag20 51.3(8) . . . . ?
O37 W9 O25 W8 -82.9(6) . . . . ?
O37 W9 O33 Ag2A 32.2(8) . . . . ?
O44 W6 O42 Ag17 128.4(5) . . . 3_666 ?
O44 W6 O42 Ag3 -124.0(5) . . . 3_666 ?
O44 W6 O42 Ag22 -14.7(9) . . . . ?
O44 W5 O22 Ag22 23.0(9) . . . . ?
O44 W5 O22 Ag19 -126.5(6) . . . . ?
O44 W5 O30 Ag20 153(2) . . . . ?
O44 W7 O41 W3 52.1(16) . . . . ?
O44 W7 O21 W6 -3.0(7) . . . . ?
O44 W7 O31 W5 6.6(5) . . . . ?
O44 W7 O31 Ag24 -105.9(5) . . . . ?
O44 As O2 W8 73.5(5) . . . . ?
O44 As O2 W9 -174.0(5) . . . . ?
O44 As O2 W3 -46.8(7) . . . . ?
O44 As O14 W1 173.2(6) . . . . ?
O44 As O14 W4 -75.0(6) . . . . ?
O44 As O14 W2 49.3(8) . . . . ?
O13 W1 O29 Ag17 81.0(14) . . . . ?
O13 W1 O29 Ag3 -143.3(10) . . . . ?
O13 W1 O35 W9 140.0(11) . . . . ?
O13 W1 O35 Ag5 -17.7(5) . . . . ?
O13 W1 O46 Ag4 134.7(6) . . . . ?
O13 W1 O46 Ag6 -43.6(9) . . . . ?
O13 W2 O23 W4 70.0(6) . . . . ?
O13 W2 O39 W3 -134.2(12) . . . . ?
O13 W2 O39 Ag5 22.3(4) . . . . ?
O13 W2 O24 W7 46(2) . . . . ?
O29 W1 O35 W9 -18.1(12) . . . . ?
O29 W1 O35 Ag5 -175.8(5) . . . . ?
O29 W1 O46 Ag4 -49.0(7) . . . . ?
O29 W1 O46 Ag6 132.8(8) . . . . ?
O2 W8 O43 Ag17 -133.1(5) . . . 3_666 ?
O2 W8 O43 Ag22 17.1(6) . . . 3_666 ?
O2 W8 O43 Ag19 124.7(4) . . . 3_666 ?
O2 W8 O15 W6 65.2(11) . . . . ?
O2 W8 O12 Ag18 -55(3) . . . 3_666 ?
O2 W9 O37 Ag3 119.6(7) . . . . ?
O2 W9 O37 Ag22 -6.3(7) . . . 3_666 ?
O2 W9 O37 Ag21 -140.9(4) . . . 3_666 ?
O2 W9 O25 W8 7.1(5) . . . . ?
O2 W9 O33 Ag2A -163.9(18) . . . . ?
O2 W3 O27 W8 -1.0(5) . . . . ?
O2 W3 O41 W7 -51.9(16) . . . . ?
O2 As O44 W6 -73.7(6) . . . . ?
O2 As O44 W5 175.9(5) . . . . ?
O2 As O44 W7 50.4(8) . . . . ?
O2 As O14 W1 71.0(6) . . . . ?
O2 As O14 W4 -177.3(5) . . . . ?
O2 As O14 W2 -53.0(8) . . . . ?
O35 W1 O29 Ag17 170.7(7) . . . . ?
O35 W1 O29 Ag3 -53.5(5) . . . . ?
O35 W1 O46 Ag4 45.6(7) . . . . ?
O35 W1 O46 Ag6 -132.6(8) . . . . ?
O35 W9 O37 Ag3 38.5(7) . . . . ?
O35 W9 O37 Ag22 -87.4(7) . . . 3_666 ?
O35 W9 O37 Ag21 138.0(5) . . . 3_666 ?
O35 W9 O25 W8 15.8(13) . . . . ?
O35 W9 O33 Ag2A -59.6(8) . . . . ?
O23 W4 O7 Ag17 -84.9(15) . . . . ?
O23 W4 O7 Ag19 115.3(13) . . . . ?
O23 W2 O39 W3 -54.1(18) . . . . ?
O23 W2 O39 Ag5 102.4(11) . . . . ?
O23 W2 O24 W7 128.8(13) . . . . ?
O25 W8 O43 Ag17 153.1(5) . . . 3_666 ?
O25 W8 O43 Ag22 -56.6(7) . . . 3_666 ?
O25 W8 O43 Ag19 50.9(5) . . . 3_666 ?
O25 W8 O15 W6 89.6(15) . . . . ?
O25 W8 O12 Ag18 -24.9(6) . . . 3_666 ?
O25 W9 O37 Ag3 -167.8(7) . . . . ?
O25 W9 O37 Ag22 66.4(7) . . . 3_666 ?
O25 W9 O37 Ag21 -68.3(5) . . . 3_666 ?
O25 W9 O33 Ag2A 129.5(7) . . . . ?
O27 W8 O43 Ag17 -138.0(11) . . . 3_666 ?
O27 W8 O43 Ag22 12.3(16) . . . 3_666 ?
O27 W8 O43 Ag19 119.8(12) . . . 3_666 ?
O27 W8 O15 W6 139.1(12) . . . . ?
O27 W8 O12 Ag18 -106.9(6) . . . 3_666 ?
O27 W3 O41 W7 -125.1(16) . . . . ?
O41 W3 O27 W8 85.1(7) . . . . ?
O41 W7 O21 W6 -85.4(8) . . . . ?
O41 W7 O31 W5 29.6(15) . . . . ?
O41 W7 O31 Ag24 -82.9(11) . . . . ?
O15 W6 O42 Ag17 45.9(5) . . . 3_666 ?
O15 W6 O42 Ag3 153.5(5) . . . 3_666 ?
O15 W6 O42 Ag22 -97.2(9) . . . . ?
O15 W8 O43 Ag17 -47.3(5) . . . 3_666 ?
O15 W8 O43 Ag22 102.9(7) . . . 3_666 ?
O15 W8 O43 Ag19 -149.5(5) . . . 3_666 ?
O15 W8 O12 Ag18 166.2(5) . . . 3_666 ?
O40 W6 O42 Ag17 -157.1(5) . . . 3_666 ?
O40 W6 O42 Ag3 -49.5(5) . . . 3_666 ?
O40 W6 O42 Ag22 59.7(9) . . . . ?
O40 W5 O22 Ag22 -53.6(10) . . . . ?
O40 W5 O22 Ag19 156.9(6) . . . . ?
O40 W5 O30 Ag20 -139.4(7) . . . . ?
O39 W3 O27 W8 5.8(17) . . . . ?
O39 W3 O41 W7 33.1(16) . . . . ?
O39 W2 O23 W4 -9.6(15) . . . . ?
O39 W2 O24 W7 -27.6(13) . . . . ?
O38 W4 O7 Ag17 102.4(8) . . . . ?
O38 W4 O7 Ag19 -57.4(8) . . . . ?
O33 W9 O37 Ag3 -63.7(8) . . . . ?
O33 W9 O37 Ag22 170.5(7) . . . 3_666 ?
O33 W9 O37 Ag21 35.8(6) . . . 3_666 ?
O33 W9 O25 W8 175.7(6) . . . . ?
O45 W6 O42 Ag17 -56.8(7) . . . 3_666 ?
O45 W6 O42 Ag3 50.9(6) . . . 3_666 ?
O45 W6 O42 Ag22 160.1(9) . . . . ?
O46 W1 O29 Ag17 -89.1(7) . . . . ?
O46 W1 O29 Ag3 46.6(6) . . . . ?
O46 W1 O35 W9 -122.1(11) . . . . ?
O46 W1 O35 Ag5 80.2(5) . . . . ?
O21 W6 O42 Ag17 134.5(13) . . . 3_666 ?
O21 W6 O42 Ag3 -117.9(13) . . . 3_666 ?
O21 W6 O42 Ag22 -9(2) . . . . ?
O21 W7 O41 W3 124.7(16) . . . . ?
O21 W7 O31 W5 -64.6(7) . . . . ?
O21 W7 O31 Ag24 -177.1(5) . . . . ?
O22 W5 O30 Ag20 -43.5(9) . . . . ?
O31 W5 O22 Ag22 29(2) . . . . ?
O31 W5 O22 Ag19 -120.5(14) . . . . ?
O31 W5 O30 Ag20 135.5(8) . . . . ?
O31 W7 O41 W3 30(2) . . . . ?
O31 W7 O21 W6 68.9(8) . . . . ?
O24 W7 O41 W3 -33.6(16) . . . . ?
O24 W7 O21 W6 -15(2) . . . . ?
O24 W7 O31 W5 92.6(6) . . . . ?
O24 W7 O31 Ag24 -19.9(5) . . . . ?
O24 W2 O23 W4 -89.7(6) . . . . ?
O24 W2 O39 W3 26.1(12) . . . . ?
O24 W2 O39 Ag5 -177.4(5) . . . . ?
O12 W8 O43 Ag17 55.5(6) . . . 3_666 ?
O12 W8 O43 Ag22 -154.3(7) . . . 3_666 ?
O12 W8 O43 Ag19 -46.8(5) . . . 3_666 ?
O12 W8 O15 W6 -121.6(12) . . . . ?
O26 W9 O37 Ag3 96.3(16) . . . . ?
O26 W9 O37 Ag22 -30(2) . . . 3_666 ?
O26 W9 O37 Ag21 -164.2(14) . . . 3_666 ?
O26 W9 O25 W8 80.1(6) . . . . ?
O26 W9 O33 Ag2A -142.0(7) . . . . ?
O26 W3 O27 W8 -73.4(7) . . . . ?
O26 W3 O41 W7 -24(3) . . . . ?
O6 W2 O23 W4 168.1(6) . . . . ?
O6 W2 O39 W3 128.2(11) . . . . ?
O6 W2 O39 Ag5 -75.3(6) . . . . ?
O6 W2 O24 W7 -131.1(13) . . . . ?
O14 W1 O29 Ag17 83.3(7) . . . . ?
O14 W1 O29 Ag3 -140.9(5) . . . . ?
O14 W1 O35 W9 65.6(11) . . . . ?
O14 W1 O35 Ag5 -92.1(4) . . . . ?
O14 W1 O46 Ag4 178(2) . . . . ?
O14 W1 O46 Ag6 -1(3) . . . . ?
O14 W4 O7 Ag17 -73.3(7) . . . . ?
O14 W4 O7 Ag19 126.9(7) . . . . ?
O14 W2 O23 W4 -2.3(5) . . . . ?
O14 W2 O39 W3 -61.1(11) . . . . ?
O14 W2 O39 Ag5 95.4(4) . . . . ?
O14 W2 O24 W7 55.8(13) . . . . ?
O14 As O44 W6 -174.5(6) . . . . ?
O14 As O44 W5 75.2(6) . . . . ?
O14 As O44 W7 -50.4(9) . . . . ?
O14 As O2 W8 173.9(5) . . . . ?
O14 As O2 W9 -73.5(6) . . . . ?
O14 As O2 W3 53.6(7) . . . . ?
O30 W5 O22 Ag22 -154.1(9) . . . . ?
O30 W5 O22 Ag19 56.4(7) . . . . ?
O1 W7 O41 W3 -132.8(16) . . . . ?
O1 W7 O21 W6 170.6(9) . . . . ?
O1 W7 O31 W5 -167.6(7) . . . . ?
O1 W7 O31 Ag24 79.9(6) . . . . ?
O16 W3 O27 W8 -172.8(8) . . . . ?
O16 W3 O41 W7 131.2(16) . . . . ?
O9 C33 N5 C53 178(3) . . . . ?
O9 C33 N5 C75 14(5) . . . . ?
C35 C59 C34 C3 -85(14) . . . . ?
C35 C59 C34 C12 156(13) . . . . ?
C35 C59 C34 C56 37(14) . . . . ?
O20 C70 N2 C10 -7(4) . . . . ?
O20 C70 N2 C29 -178(2) . . . . ?
C21 C46 C77 C20 -54(19) . . . . ?
C21 C46 C77 C2 81(18) . . . . ?
C21 C46 C77 C43 -172(17) . . . . ?
C80 C28 C30 Ag11 23(3) . . . . ?
C58 N7 C47 O4 -1(5) . . . . ?
C77 C46 C21 Ag5 -131(18) . . . . ?
C77 C46 C21 Ag7 -24(20) . . . . ?
C77 C46 C21 Ag1A 156(16) . . . . ?
C77 C46 C21 Ag1B 151(15) . . . . ?
C78 C28 C30 Ag11 149.4(18) . . . . ?
C67 N7 C47 O4 -173(3) . . . . ?
C74 C28 C30 Ag11 -91(2) . . . . ?
C65 C1 C13 Ag2A 140.1(19) . . . 3_666 ?
C65 C1 C13 C15 -22(14) . . . . ?
C65 C1 C13 Ag2B 131(2) . . . 3_666 ?
C8 C1 C13 Ag2A 16(3) . . . 3_666 ?
C8 C1 C13 C15 -146(13) . . . . ?
C8 C1 C13 Ag2B 7(4) . . . 3_666 ?
C69 C1 C13 Ag2A -101(2) . . . 3_666 ?
C69 C1 C13 C15 97(14) . . . . ?
C69 C1 C13 Ag2B -110(3) . . . 3_666 ?
C73 C6 C76 Ag1A 60(2) . . . . ?
C73 C6 C76 Ag1B 80.2(19) . . . . ?
C61 C6 C76 Ag1A -176.5(17) . . . . ?
C61 C6 C76 Ag1B -156.1(16) . . . . ?
C26 C6 C76 Ag1A -56(2) . . . . ?
C26 C6 C76 Ag1B -35(2) . . . . ?
Ag2B C15 C13 C1 157(13) 3_666 . . . ?
Ag2B C14 C76 Ag1B -151(3) . . . . ?

loop_
_smtbx_masks_void_nr
_smtbx_masks_void_average_x
_smtbx_masks_void_average_y
_smtbx_masks_void_average_z
_smtbx_masks_void_volume
_smtbx_masks_void_count_electrons
_smtbx_masks_void_content
1 0.000 0.000 0.500 1232.6 124.8 '4 C2H3N'
2 -0.500 0.500 0.000 1232.6 124.8 '4 C2H3N'
